data_4128093
loop_
_publ_author_name
'Rizzuto, Felix J.'
'Pr\"ohm, Patrick'
'Plajer, Alex J.'
'Greenfield, Jake L.'
'Nitschke, Jonathan R.'

_publ_section_title
;
 Hydrogen-Bond-Assisted Symmetry Breaking in a Network of Chiral
 Metal-Organic Assemblies.
;
_journal_issue 4
_journal_name_full 'Journal of the American Chemical Society'
_journal_page_first 1707
_journal_page_last 1715
_journal_paper_doi 10.1021/jacs.8b12323
_journal_volume 141
_journal_year 2019
_chemical_formula_moiety '(Zn3 C153 H135 N27 O9), 5.5(S O3 C F3), 0.5(C B11 H12), 0.25(C6 H14 O), 4(C2 H3 N)'
_chemical_formula_sum 'C168.5 H156.5 B5.5 F16.5 N31 O25.75 S5.5 Zn3'
_chemical_formula_weight 3773.13
_space_group_crystal_system triclinic
_space_group_IT_number 2
_space_group_name_Hall '-P 1'
_space_group_name_H-M_alt 'P -1'
_symmetry_space_group_name_Hall '-P 1'
_symmetry_space_group_name_H-M 'P -1'
_atom_sites_solution_hydrogens mixed
_audit_creation_method SHELXL-2016/6
_cell_angle_alpha 107.577(2)
_cell_angle_beta 104.677(2)
_cell_angle_gamma 111.113(2)
_cell_formula_units_Z 2
_cell_length_a 22.3184(10)
_cell_length_b 24.7127(10)
_cell_length_c 25.3074(11)
_cell_measurement_reflns_used 9920
_cell_measurement_temperature 180(2)
_cell_measurement_theta_max 50.47
_cell_measurement_theta_min 3.03
_cell_volume 11337.5(9)
_computing_cell_refinement 'Bruker SAINT'
_computing_data_collection 'Bruker APEX2'
_computing_data_reduction 'Bruker SAINT'
_computing_structure_refinement 'SHELXL-2016/6 (Sheldrick, 2016)'
_computing_structure_solution 'SHELXT 2014/5 (Sheldrick, 2014)'
_diffrn_ambient_temperature 180(2)
_diffrn_measured_fraction_theta_full 0.992
_diffrn_measured_fraction_theta_max 0.992
_diffrn_measurement_device_type 'Bruker APEX-II CCD'
_diffrn_measurement_method '\f and \w scans'
_diffrn_radiation_monochromator graphite
_diffrn_radiation_source 'sealed tube'
_diffrn_radiation_type CuK\a
_diffrn_radiation_wavelength 1.54178
_diffrn_reflns_av_R_equivalents 0.0446
_diffrn_reflns_av_unetI/netI 0.0371
_diffrn_reflns_Laue_measured_fraction_full 0.992
_diffrn_reflns_Laue_measured_fraction_max 0.992
_diffrn_reflns_limit_h_max 22
_diffrn_reflns_limit_h_min -22
_diffrn_reflns_limit_k_max 24
_diffrn_reflns_limit_k_min -24
_diffrn_reflns_limit_l_max 25
_diffrn_reflns_limit_l_min -25
_diffrn_reflns_number 162410
_diffrn_reflns_point_group_measured_fraction_full 0.992
_diffrn_reflns_point_group_measured_fraction_max 0.992
_diffrn_reflns_theta_full 50.672
_diffrn_reflns_theta_max 50.672
_diffrn_reflns_theta_min 2.129
_exptl_absorpt_coefficient_mu 1.466
_exptl_absorpt_correction_T_max 0.7500
_exptl_absorpt_correction_T_min 0.6719
_exptl_absorpt_correction_type multi-scan
_exptl_absorpt_process_details SADABS
_exptl_crystal_colour colorless
_exptl_crystal_density_diffrn 1.105
_exptl_crystal_description block
_exptl_crystal_F_000 3889
_exptl_crystal_size_max 0.280
_exptl_crystal_size_mid 0.240
_exptl_crystal_size_min 0.220
_refine_diff_density_max 1.285
_refine_diff_density_min -0.950
_refine_diff_density_rms 0.116
_refine_ls_extinction_method none
_refine_ls_goodness_of_fit_ref 1.033
_refine_ls_hydrogen_treatment mixed
_refine_ls_matrix_type full
_refine_ls_number_parameters 2517
_refine_ls_number_reflns 23822
_refine_ls_number_restraints 4142
_refine_ls_restrained_S_all 0.993
_refine_ls_R_factor_all 0.1249
_refine_ls_R_factor_gt 0.1055
_refine_ls_shift/su_max 0.001
_refine_ls_shift/su_mean 0.000
_refine_ls_structure_factor_coef Fsqd
_refine_ls_weighting_details 'w=1/[\s^2^(Fo^2^)+(0.1761P)^2^+64.8286P] where P=(Fo^2^+2Fc^2^)/3'
_refine_ls_weighting_scheme calc
_refine_ls_wR_factor_gt 0.2942
_refine_ls_wR_factor_ref 0.3115
_reflns_Friedel_coverage 0.000
_reflns_number_gt 19062
_reflns_number_total 23822
_reflns_threshold_expression 'I > 2\s(I)'
_cod_data_source_file ja8b12323_si_002.cif
_cod_data_source_block shelx
_cod_original_cell_volume 11337.4(9)
_cod_original_formula_sum 'C168.50 H156.50 B5.50 F16.50 N31 O25.75 S5.50 Zn3'
_cod_database_code 4128093
_shelx_shelxl_version_number 2016/6
_shelx_space_group_comment
;
The symmetry employed for this shelxl refinement is uniquely defined
by the following loop, which should always be used as a source of
symmetry information in preference to the above space-group names.
They are only intended as comments.
;
_shelx_estimated_absorpt_t_min 0.684
_shelx_estimated_absorpt_t_max 0.739
_platon_squeeze_void_probe_radius 1.20

loop_
_space_group_symop_operation_xyz
'x, y, z'
'-x, -y, -z'

loop_
_atom_site_label
_atom_site_type_symbol
_atom_site_fract_x
_atom_site_fract_y
_atom_site_fract_z
_atom_site_U_iso_or_equiv
_atom_site_adp_type
_atom_site_occupancy
_atom_site_site_symmetry_order
_atom_site_calc_flag
_atom_site_refinement_flags_posn
_atom_site_refinement_flags_adp
_atom_site_refinement_flags_occupancy
_atom_site_disorder_assembly
_atom_site_disorder_group
Zn01 Zn 0.55948(6) 0.22500(5) 0.77527(4) 0.0389(3) Uani 1 1 d . . . . .
Zn02 Zn 0.25370(6) -0.03381(5) -0.01993(5) 0.0523(3) Uani 1 1 d . . . . .
Zn03 Zn 0.93793(7) 0.72726(5) 0.45429(5) 0.0574(4) Uani 1 1 d . . . . .
O100 O 0.6600(3) 0.0690(2) 0.4086(2) 0.0409(13) Uani 1 1 d D U . . .
O101 O 0.8872(3) 0.3579(2) 0.5553(2) 0.0479(14) Uani 1 1 d D U . . .
O102 O 0.7608(3) 0.2296(3) 0.2701(2) 0.0447(13) Uani 1 1 d D U . . .
N100 N 0.6519(4) 0.2703(3) 0.8586(3) 0.0476(17) Uani 1 1 d D U . . .
N101 N 0.6392(4) 0.2080(3) 0.7443(3) 0.0426(16) Uani 1 1 d D U . . .
N102 N 0.6554(3) 0.1409(3) 0.4856(3) 0.0330(15) Uani 1 1 d D U . . .
N103 N 0.9700(4) 0.7284(4) 0.3806(3) 0.060(2) Uani 1 1 d D U . . .
N104 N 0.9649(4) 0.6498(3) 0.4348(3) 0.0519(18) Uani 1 1 d D U . . .
N105 N 0.8627(3) 0.4024(3) 0.4922(3) 0.0362(15) Uani 1 1 d D U . . .
N106 N 0.2122(4) -0.1369(3) -0.0511(3) 0.066(2) Uani 1 1 d D U . . .
N107 N 0.3479(3) -0.0450(3) 0.0198(3) 0.0443(17) Uani 1 1 d D U . . .
N108 N 0.6464(3) 0.1668(3) 0.2447(2) 0.0308(15) Uani 1 1 d D U . . .
C100 C 0.6597(5) 0.3012(4) 0.9146(3) 0.059(2) Uani 1 1 d D U . . .
H100 H 0.622581 0.309318 0.919898 0.071 Uiso 1 1 calc R U . . .
C101 C 0.7185(5) 0.3225(5) 0.9658(4) 0.084(3) Uani 1 1 d D U . . .
H101 H 0.722363 0.345533 1.005211 0.100 Uiso 1 1 calc R U . . .
C102 C 0.7707(6) 0.3093(6) 0.9580(4) 0.100(3) Uani 1 1 d D U . . .
H10A H 0.810626 0.321311 0.992441 0.120 Uiso 1 1 calc R U . . .
C103 C 0.7659(6) 0.2784(6) 0.8999(4) 0.090(3) Uani 1 1 d D U . . .
H103 H 0.802831 0.270439 0.893896 0.108 Uiso 1 1 calc R U . . .
C104 C 0.7057(5) 0.2599(5) 0.8515(4) 0.061(2) Uani 1 1 d D U . . .
C105 C 0.6952(5) 0.2263(4) 0.7888(4) 0.054(2) Uani 1 1 d D U . . .
H10B H 0.731269 0.217976 0.781196 0.065 Uiso 1 1 calc R U . . .
C106 C 0.6328(4) 0.1772(4) 0.6837(3) 0.0407(18) Uani 1 1 d D U . . .
C107 C 0.6558(5) 0.1322(4) 0.6678(4) 0.052(2) Uani 1 1 d D U . . .
H107 H 0.676574 0.120838 0.697437 0.062 Uiso 1 1 calc R U . . .
C108 C 0.6489(5) 0.1037(4) 0.6091(3) 0.0492(19) Uani 1 1 d D U . . .
H10C H 0.663486 0.071798 0.598473 0.059 Uiso 1 1 calc R U . . .
C109 C 0.6210(4) 0.1210(4) 0.5653(3) 0.0387(17) Uani 1 1 d D U . . .
C110 C 0.5981(4) 0.1661(4) 0.5817(3) 0.0402(18) Uani 1 1 d D U . . .
H110 H 0.578653 0.178439 0.552275 0.048 Uiso 1 1 calc R U . . .
C111 C 0.6030(4) 0.1937(4) 0.6401(3) 0.0430(18) Uani 1 1 d D U . . .
H111 H 0.585927 0.223852 0.650294 0.052 Uiso 1 1 calc R U . . .
C112 C 0.6147(4) 0.0906(3) 0.5013(3) 0.0405(18) Uani 1 1 d D U . . .
H112 H 0.635183 0.060486 0.499317 0.049 Uiso 1 1 calc R U . . .
C113 C 0.5388(4) 0.0524(4) 0.4552(4) 0.060(2) Uani 1 1 d D U . . .
H11A H 0.537353 0.037192 0.414140 0.090 Uiso 1 1 calc R U . . .
H11B H 0.516188 0.079965 0.459526 0.090 Uiso 1 1 calc R U . . .
H11C H 0.513697 0.015316 0.462119 0.090 Uiso 1 1 calc R U . . .
C114 C 0.6739(4) 0.1244(3) 0.4392(3) 0.0295(16) Uani 1 1 d D U . . .
C115 C 0.9717(7) 0.7671(6) 0.3536(5) 0.091(3) Uani 1 1 d D U . . .
H115 H 0.962476 0.801727 0.369773 0.110 Uiso 1 1 calc R U . . .
C116 C 0.9865(7) 0.7587(6) 0.3026(5) 0.098(3) Uani 1 1 d D U . . .
H116 H 0.986467 0.786664 0.283855 0.117 Uiso 1 1 calc R U . . .
C117 C 1.0009(7) 0.7112(6) 0.2802(5) 0.098(3) Uani 1 1 d D U . . .
H117 H 1.010785 0.705058 0.245088 0.117 Uiso 1 1 calc R U . . .
C118 C 1.0014(6) 0.6706(5) 0.3075(5) 0.083(3) Uani 1 1 d D U . . .
H118 H 1.011905 0.636551 0.292110 0.100 Uiso 1 1 calc R U . . .
C119 C 0.9859(5) 0.6817(4) 0.3590(4) 0.059(2) Uani 1 1 d D U . . .
C120 C 0.9821(4) 0.6406(4) 0.3901(4) 0.055(2) Uani 1 1 d D U . . .
H120 H 0.992687 0.606259 0.376752 0.066 Uiso 1 1 calc R U . . .
C121 C 0.9559(4) 0.6048(4) 0.4593(4) 0.053(2) Uani 1 1 d D U . . .
C122 C 0.9133(5) 0.5406(4) 0.4214(4) 0.067(2) Uani 1 1 d D U . . .
H122 H 0.892977 0.526379 0.378775 0.081 Uiso 1 1 calc R U . . .
C123 C 0.8997(5) 0.4961(4) 0.4458(4) 0.061(2) Uani 1 1 d D U . . .
H123 H 0.869636 0.451674 0.419269 0.074 Uiso 1 1 calc R U . . .
C124 C 0.9295(4) 0.5152(3) 0.5087(3) 0.0429(18) Uani 1 1 d D U . . .
C125 C 0.9807(4) 0.5776(4) 0.5427(4) 0.049(2) Uani 1 1 d D U . . .
H125 H 1.008817 0.590922 0.583866 0.058 Uiso 1 1 calc R U . . .
C126 C 0.9929(4) 0.6225(4) 0.5188(4) 0.050(2) Uani 1 1 d D U . . .
H126 H 1.027679 0.666012 0.544458 0.060 Uiso 1 1 calc R U . . .
C127 C 0.9122(4) 0.4695(3) 0.5382(3) 0.0422(19) Uani 1 1 d D U . . .
H127 H 0.956828 0.470800 0.561117 0.051 Uiso 1 1 calc R U . . .
C128 C 0.8810(5) 0.4901(4) 0.5828(4) 0.065(3) Uani 1 1 d D U . . .
H12A H 0.836860 0.488514 0.561008 0.097 Uiso 1 1 calc R U . . .
H12B H 0.914273 0.534211 0.613882 0.097 Uiso 1 1 calc R U . . .
H12C H 0.871897 0.460944 0.602180 0.097 Uiso 1 1 calc R U . . .
C129 C 0.8540(4) 0.3523(3) 0.5052(3) 0.0362(18) Uani 1 1 d D U . . .
C130 C 0.1461(5) -0.1826(5) -0.0847(6) 0.102(4) Uani 1 1 d D U . . .
H130 H 0.110420 -0.170404 -0.094498 0.122 Uiso 1 1 calc R U . . .
C131 C 0.1273(6) -0.2476(5) -0.1060(6) 0.116(4) Uani 1 1 d D U . . .
H131 H 0.079169 -0.279017 -0.128175 0.139 Uiso 1 1 calc R U . . .
C132 C 0.1782(6) -0.2665(5) -0.0951(6) 0.111(4) Uani 1 1 d D U . . .
H132 H 0.166097 -0.310878 -0.111470 0.133 Uiso 1 1 calc R U . . .
C133 C 0.2472(5) -0.2196(4) -0.0598(5) 0.085(3) Uani 1 1 d D U . . .
H133 H 0.283476 -0.231109 -0.050127 0.102 Uiso 1 1 calc R U . . .
C134 C 0.2627(4) -0.1551(4) -0.0385(4) 0.062(2) Uani 1 1 d D U . . .
C135 C 0.3340(4) -0.1039(4) -0.0006(4) 0.049(2) Uani 1 1 d D U . . .
H135 H 0.371034 -0.114471 0.009265 0.059 Uiso 1 1 calc R U . . .
C136 C 0.4181(4) 0.0035(3) 0.0604(3) 0.0361(17) Uani 1 1 d D U . . .
C137 C 0.4767(4) -0.0026(3) 0.0568(3) 0.0361(17) Uani 1 1 d D U . . .
H137 H 0.471050 -0.040559 0.027059 0.043 Uiso 1 1 calc R U . . .
C138 C 0.5429(4) 0.0466(3) 0.0965(3) 0.0327(16) Uani 1 1 d D U . . .
H138 H 0.582588 0.042373 0.093314 0.039 Uiso 1 1 calc R U . . .
C139 C 0.5535(3) 0.1026(3) 0.1414(3) 0.0310(16) Uani 1 1 d D U . . .
C140 C 0.4942(4) 0.1062(3) 0.1451(3) 0.0374(17) Uani 1 1 d D U . . .
H140 H 0.499888 0.143142 0.176316 0.045 Uiso 1 1 calc R U . . .
C141 C 0.4271(4) 0.0581(3) 0.1051(3) 0.0396(18) Uani 1 1 d D U . . .
H141 H 0.387357 0.062415 0.108255 0.048 Uiso 1 1 calc R U . . .
C142 C 0.6265(4) 0.1582(3) 0.1818(3) 0.0350(17) Uani 1 1 d D U . . .
H142 H 0.660257 0.147924 0.166862 0.042 Uiso 1 1 calc R U . . .
C143 C 0.6321(5) 0.2207(4) 0.1781(4) 0.054(2) Uani 1 1 d D U . . .
H14A H 0.620058 0.214382 0.135913 0.081 Uiso 1 1 calc R U . . .
H14B H 0.680321 0.255614 0.203387 0.081 Uiso 1 1 calc R U . . .
H14C H 0.599570 0.231946 0.192686 0.081 Uiso 1 1 calc R U . . .
C144 C 0.7135(4) 0.2038(3) 0.2845(3) 0.0302(16) Uani 1 1 d D U . . .
C145 C 0.7125(3) 0.1780(3) 0.4252(3) 0.0272(15) Uani 1 1 d D U . . .
C146 C 0.7652(3) 0.2386(3) 0.4704(3) 0.0311(16) Uani 1 1 d D U . . .
H146 H 0.777241 0.246983 0.511909 0.037 Uiso 1 1 calc R U . . .
C147 C 0.8006(3) 0.2874(3) 0.4552(3) 0.0305(16) Uani 1 1 d D U . . .
C148 C 0.7834(3) 0.2743(3) 0.3944(3) 0.0301(16) Uani 1 1 d D U . . .
H148 H 0.807946 0.306651 0.383705 0.036 Uiso 1 1 calc R U . . .
C149 C 0.7299(3) 0.2138(3) 0.3487(3) 0.0279(15) Uani 1 1 d D U . . .
C150 C 0.6951(4) 0.1662(3) 0.3650(3) 0.0311(16) Uani 1 1 d D U . . .
H150 H 0.659013 0.125092 0.334214 0.037 Uiso 1 1 calc R U . . .
O200 O 0.6832(3) 0.2748(2) 0.5498(2) 0.0367(12) Uani 1 1 d D U . . .
O201 O 0.7467(3) 0.3832(3) 0.3732(2) 0.0437(13) Uani 1 1 d D U . . .
O202 O 0.5264(3) 0.1170(2) 0.2822(2) 0.0387(12) Uani 1 1 d D U . . .
N200 N 0.4999(3) 0.2581(3) 0.8185(3) 0.0450(17) Uani 1 1 d D U . . .
N201 N 0.5780(3) 0.3127(3) 0.7659(3) 0.0439(17) Uani 1 1 d D U . . .
N202 N 0.6992(3) 0.3761(3) 0.5720(2) 0.0340(15) Uani 1 1 d D U . . .
N203 N 0.9022(5) 0.7989(3) 0.4543(4) 0.072(2) Uani 1 1 d D U . . .
N204 N 0.8256(4) 0.6697(3) 0.3940(3) 0.0499(18) Uani 1 1 d D U . . .
N205 N 0.6442(4) 0.3632(3) 0.3064(3) 0.0323(15) Uani 1 1 d D U . . .
N206 N 0.1504(4) -0.0408(4) -0.0549(3) 0.069(2) Uani 1 1 d D U . . .
N207 N 0.2264(3) -0.0186(3) 0.0580(3) 0.0557(19) Uani 1 1 d D U . . .
N208 N 0.4581(3) 0.1156(3) 0.3340(3) 0.0374(16) Uani 1 1 d D U . . .
C200 C 0.4642(5) 0.2320(5) 0.8461(4) 0.065(2) Uani 1 1 d D U . . .
H200 H 0.459026 0.191539 0.844351 0.077 Uiso 1 1 calc R U . . .
C201 C 0.4338(6) 0.2619(5) 0.8778(5) 0.083(3) Uani 1 1 d D U . . .
H201 H 0.408309 0.241867 0.897418 0.099 Uiso 1 1 calc R U . . .
C202 C 0.4407(6) 0.3206(5) 0.8808(5) 0.084(3) Uani 1 1 d D U . . .
H20A H 0.420805 0.341926 0.902866 0.101 Uiso 1 1 calc R U . . .
C203 C 0.4772(6) 0.3474(5) 0.8510(5) 0.075(2) Uani 1 1 d D U . . .
H203 H 0.482288 0.387415 0.851454 0.090 Uiso 1 1 calc R U . . .
C204 C 0.5062(5) 0.3155(4) 0.8208(4) 0.055(2) Uani 1 1 d D U . . .
C205 C 0.5494(5) 0.3425(4) 0.7906(4) 0.052(2) Uani 1 1 d D U . . .
H20B H 0.555724 0.382329 0.789708 0.063 Uiso 1 1 calc R U . . .
C206 C 0.6178(4) 0.3376(4) 0.7349(3) 0.0403(18) Uani 1 1 d D U . . .
C207 C 0.6868(4) 0.3510(4) 0.7532(3) 0.0442(19) Uani 1 1 d D U . . .
H207 H 0.708547 0.346774 0.788148 0.053 Uiso 1 1 calc R U . . .
C208 C 0.7254(4) 0.3707(4) 0.7211(3) 0.0405(18) Uani 1 1 d D U . . .
H20C H 0.773627 0.381175 0.734876 0.049 Uiso 1 1 calc R U . . .
C209 C 0.6936(4) 0.3752(3) 0.6687(3) 0.0365(17) Uani 1 1 d D U . . .
C210 C 0.6248(4) 0.3627(4) 0.6514(3) 0.0400(18) Uani 1 1 d D U . . .
H210 H 0.603165 0.366689 0.616291 0.048 Uiso 1 1 calc R U . . .
C211 C 0.5858(4) 0.3443(4) 0.6838(3) 0.0410(18) Uani 1 1 d D U . . .
H211 H 0.538414 0.336362 0.671428 0.049 Uiso 1 1 calc R U . . .
C212 C 0.7383(4) 0.4011(3) 0.6375(3) 0.0382(18) Uani 1 1 d D U . . .
H212 H 0.776960 0.389047 0.643995 0.046 Uiso 1 1 calc R U . . .
C213 C 0.7713(4) 0.4744(3) 0.6663(3) 0.046(2) Uani 1 1 d D U . . .
H21A H 0.799937 0.491537 0.645793 0.070 Uiso 1 1 calc R U . . .
H21B H 0.801113 0.491875 0.709385 0.070 Uiso 1 1 calc R U . . .
H21C H 0.734083 0.487037 0.662121 0.070 Uiso 1 1 calc R U . . .
C214 C 0.6758(3) 0.3152(3) 0.5332(3) 0.0288(16) Uani 1 1 d D U . . .
C215 C 0.9406(7) 0.8624(4) 0.4803(6) 0.099(3) Uani 1 1 d D U . . .
H215 H 0.989806 0.881185 0.503047 0.118 Uiso 1 1 calc R U . . .
C216 C 0.9109(8) 0.9022(5) 0.4750(7) 0.115(4) Uani 1 1 d D U . . .
H216 H 0.939362 0.947641 0.495198 0.137 Uiso 1 1 calc R U . . .
C217 C 0.8431(7) 0.8768(5) 0.4419(7) 0.109(3) Uani 1 1 d D U . . .
H217 H 0.823037 0.903918 0.437109 0.131 Uiso 1 1 calc R U . . .
C218 C 0.8016(6) 0.8108(5) 0.4144(6) 0.096(3) Uani 1 1 d D U . . .
H218 H 0.752502 0.791638 0.390970 0.116 Uiso 1 1 calc R U . . .
C219 C 0.8338(6) 0.7733(4) 0.4222(5) 0.070(2) Uani 1 1 d D U . . .
C220 C 0.7943(5) 0.7028(4) 0.3917(5) 0.066(2) Uani 1 1 d D U . . .
H220 H 0.744684 0.681942 0.369926 0.079 Uiso 1 1 calc R U . . .
C221 C 0.7865(4) 0.6017(3) 0.3631(4) 0.0462(19) Uani 1 1 d D U . . .
C222 C 0.7341(5) 0.5682(4) 0.3776(4) 0.059(2) Uani 1 1 d D U . . .
H222 H 0.722457 0.591126 0.407350 0.071 Uiso 1 1 calc R U . . .
C223 C 0.6978(5) 0.5011(4) 0.3492(4) 0.054(2) Uani 1 1 d D U . . .
H223 H 0.661499 0.478703 0.359440 0.065 Uiso 1 1 calc R U . . .
C224 C 0.7144(4) 0.4671(3) 0.3063(3) 0.0386(17) Uani 1 1 d D U . . .
C225 C 0.7648(4) 0.5013(3) 0.2901(3) 0.0427(18) Uani 1 1 d D U . . .
H225 H 0.774945 0.478501 0.258948 0.051 Uiso 1 1 calc R U . . .
C226 C 0.8007(4) 0.5675(4) 0.3180(3) 0.0451(19) Uani 1 1 d D U . . .
H226 H 0.835492 0.589842 0.306274 0.054 Uiso 1 1 calc R U . . .
C227 C 0.6752(4) 0.3943(3) 0.2722(3) 0.0369(17) Uani 1 1 d D U . . .
H227 H 0.709692 0.379436 0.264589 0.044 Uiso 1 1 calc R U . . .
C228 C 0.6183(4) 0.3728(4) 0.2107(3) 0.049(2) Uani 1 1 d D U . . .
H22A H 0.639868 0.391387 0.186944 0.074 Uiso 1 1 calc R U . . .
H22B H 0.584219 0.387526 0.216886 0.074 Uiso 1 1 calc R U . . .
H22C H 0.594257 0.325670 0.188944 0.074 Uiso 1 1 calc R U . . .
C229 C 0.6829(4) 0.3595(3) 0.3537(3) 0.0309(17) Uani 1 1 d D U . . .
C230 C 0.1136(5) -0.0514(6) -0.1105(5) 0.095(3) Uani 1 1 d D U . . .
H230 H 0.134004 -0.054567 -0.139331 0.114 Uiso 1 1 calc R U . . .
C231 C 0.0469(6) -0.0578(7) -0.1277(5) 0.110(4) Uani 1 1 d D U . . .
H231 H 0.021353 -0.065842 -0.167976 0.133 Uiso 1 1 calc R U . . .
C232 C 0.0175(6) -0.0523(8) -0.0858(6) 0.126(4) Uani 1 1 d D U . . .
H232 H -0.028381 -0.056192 -0.097034 0.151 Uiso 1 1 calc R U . . .
C233 C 0.0549(6) -0.0410(7) -0.0272(5) 0.113(4) Uani 1 1 d D U . . .
H233 H 0.035267 -0.037847 0.002095 0.135 Uiso 1 1 calc R U . . .
C234 C 0.1224(5) -0.0346(6) -0.0131(5) 0.091(3) Uani 1 1 d D U . . .
C235 C 0.1663(5) -0.0217(6) 0.0472(4) 0.080(3) Uani 1 1 d D U . . .
H235 H 0.149999 -0.015464 0.078667 0.096 Uiso 1 1 calc R U . . .
C236 C 0.2701(4) -0.0009(4) 0.1193(3) 0.049(2) Uani 1 1 d D U . . .
C237 C 0.2927(4) -0.0434(4) 0.1299(4) 0.053(2) Uani 1 1 d D U . . .
H237 H 0.277749 -0.083667 0.097485 0.064 Uiso 1 1 calc R U . . .
C238 C 0.3367(4) -0.0274(4) 0.1874(3) 0.0459(19) Uani 1 1 d D U . . .
H238 H 0.350771 -0.057272 0.194928 0.055 Uiso 1 1 calc R U . . .
C239 C 0.3610(4) 0.0326(3) 0.2348(3) 0.0392(17) Uani 1 1 d D U . . .
C240 C 0.3379(4) 0.0741(4) 0.2231(4) 0.050(2) Uani 1 1 d D U . . .
H240 H 0.353787 0.114787 0.255235 0.059 Uiso 1 1 calc R U . . .
C241 C 0.2922(4) 0.0580(4) 0.1659(4) 0.053(2) Uani 1 1 d D U . . .
H241 H 0.276348 0.087075 0.158709 0.063 Uiso 1 1 calc R U . . .
C242 C 0.4073(4) 0.0476(3) 0.2981(3) 0.0380(18) Uani 1 1 d D U . . .
H242 H 0.433777 0.022542 0.294197 0.046 Uiso 1 1 calc R U . . .
C243 C 0.3631(4) 0.0272(4) 0.3329(4) 0.046(2) Uani 1 1 d D U . . .
H24A H 0.337478 0.051927 0.338046 0.070 Uiso 1 1 calc R U . . .
H24B H 0.394066 0.035378 0.372763 0.070 Uiso 1 1 calc R U . . .
H24C H 0.329492 -0.018913 0.309972 0.070 Uiso 1 1 calc R U . . .
C244 C 0.5130(4) 0.1448(3) 0.3233(3) 0.0302(16) Uani 1 1 d D U . . .
C245 C 0.6427(3) 0.2976(3) 0.4670(3) 0.0283(15) Uani 1 1 d D U . . .
C246 C 0.6707(3) 0.3391(3) 0.4422(3) 0.0274(15) Uani 1 1 d D U . . .
H246 H 0.708219 0.381359 0.468289 0.033 Uiso 1 1 calc R U . . .
C247 C 0.6441(3) 0.3191(3) 0.3797(3) 0.0289(15) Uani 1 1 d D U . . .
C248 C 0.5901(3) 0.2571(3) 0.3420(3) 0.0322(16) Uani 1 1 d D U . . .
H248 H 0.571822 0.243103 0.299293 0.039 Uiso 1 1 calc R U . . .
C249 C 0.5623(3) 0.2149(3) 0.3658(3) 0.0298(15) Uani 1 1 d D U . . .
C250 C 0.5892(3) 0.2355(3) 0.4283(3) 0.0284(15) Uani 1 1 d D U . . .
H250 H 0.570724 0.206632 0.444676 0.034 Uiso 1 1 calc R U . . .
O300 O 0.3920(3) 0.1821(3) 0.3866(3) 0.0601(16) Uani 1 1 d D U . . .
O301 O 0.6509(3) 0.4581(3) 0.5514(3) 0.0675(19) Uani 1 1 d D U . . .
O302 O 0.5108(3) 0.3598(3) 0.2734(2) 0.0496(14) Uani 1 1 d D U . . .
N300 N 0.5270(3) 0.1365(3) 0.7850(3) 0.0390(16) Uani 1 1 d D U . . .
N301 N 0.4709(3) 0.1527(3) 0.6867(3) 0.0368(15) Uani 1 1 d D U . . .
N302 N 0.4040(4) 0.2463(4) 0.4773(3) 0.0440(18) Uani 1 1 d D U . . .
N303 N 1.0373(4) 0.7941(3) 0.5262(4) 0.060(2) Uani 1 1 d D U . . .
N304 N 0.9191(3) 0.7244(3) 0.5352(3) 0.0490(17) Uani 1 1 d D U . . .
N305 N 0.6222(4) 0.5194(3) 0.5122(3) 0.0371(16) Uani 1 1 d D U . . .
N306 N 0.2724(3) -0.0387(3) -0.1006(3) 0.0519(18) Uani 1 1 d D U . . .
N307 N 0.3130(3) 0.0681(3) -0.0012(3) 0.0464(17) Uani 1 1 d D U . . .
N308 N 0.3959(4) 0.3054(4) 0.2503(3) 0.0467(19) Uani 1 1 d D U . . .
C300 C 0.5517(5) 0.1282(4) 0.8336(3) 0.048(2) Uani 1 1 d D U . . .
H300 H 0.587112 0.165005 0.869858 0.058 Uiso 1 1 calc R U . . .
C301 C 0.5284(5) 0.0685(4) 0.8340(4) 0.052(2) Uani 1 1 d D U . . .
H301 H 0.547338 0.064521 0.869904 0.063 Uiso 1 1 calc R U . . .
C302 C 0.4773(5) 0.0149(4) 0.7818(4) 0.055(2) Uani 1 1 d D U . . .
H30A H 0.460398 -0.026757 0.780870 0.066 Uiso 1 1 calc R U . . .
C303 C 0.4510(5) 0.0229(4) 0.7308(3) 0.054(2) Uani 1 1 d D U . . .
H303 H 0.415858 -0.013275 0.694063 0.065 Uiso 1 1 calc R U . . .
C304 C 0.4762(4) 0.0834(3) 0.7336(3) 0.0413(18) Uani 1 1 d D U . . .
C305 C 0.4480(4) 0.0959(4) 0.6826(3) 0.0412(19) Uani 1 1 d D U . . .
H30B H 0.411767 0.060899 0.645566 0.049 Uiso 1 1 calc R U . . .
C306 C 0.4407(4) 0.1617(4) 0.6350(3) 0.0388(18) Uani 1 1 d D U . . .
C307 C 0.4217(4) 0.2104(4) 0.6437(3) 0.0447(19) Uani 1 1 d D U . . .
H307 H 0.427996 0.236330 0.683040 0.054 Uiso 1 1 calc R U . . .
C308 C 0.3937(4) 0.2211(4) 0.5948(3) 0.0449(18) Uani 1 1 d D U . . .
H30D H 0.380749 0.254409 0.600988 0.054 Uiso 1 1 calc R U . . .
C309 C 0.3843(4) 0.1840(4) 0.5372(3) 0.0413(17) Uani 1 1 d D U . . .
C310 C 0.4023(4) 0.1352(4) 0.5291(3) 0.0427(18) Uani 1 1 d D U . . .
H310 H 0.395312 0.108915 0.489575 0.051 Uiso 1 1 calc R U . . .
C311 C 0.4307(4) 0.1238(4) 0.5776(3) 0.0418(18) Uani 1 1 d D U . . .
H311 H 0.443033 0.090148 0.571304 0.050 Uiso 1 1 calc R U . . .
C312 C 0.3519(4) 0.1936(4) 0.4826(4) 0.051(2) Uani 1 1 d D U . . .
H312 H 0.334961 0.153161 0.445666 0.061 Uiso 1 1 calc R U . . .
C313 C 0.2890(5) 0.2042(6) 0.4814(5) 0.074(3) Uani 1 1 d D U . . .
H31A H 0.269608 0.208457 0.444440 0.111 Uiso 1 1 calc R U . . .
H31B H 0.303512 0.243600 0.517043 0.111 Uiso 1 1 calc R U . . .
H31C H 0.252981 0.167367 0.481977 0.111 Uiso 1 1 calc R U . . .
C314 C 0.4167(4) 0.2364(4) 0.4274(3) 0.0369(18) Uani 1 1 d D U . . .
C315 C 1.0974(5) 0.8264(5) 0.5225(5) 0.075(3) Uani 1 1 d D U . . .
H315 H 1.097335 0.819563 0.483506 0.090 Uiso 1 1 calc R U . . .
C316 C 1.1596(5) 0.8692(6) 0.5729(5) 0.087(3) Uani 1 1 d D U . . .
H316 H 1.201252 0.891310 0.568316 0.104 Uiso 1 1 calc R U . . .
C317 C 1.1607(6) 0.8791(7) 0.6272(6) 0.116(4) Uani 1 1 d D U . . .
H317 H 1.202615 0.909823 0.662346 0.139 Uiso 1 1 calc R U . . .
C318 C 1.0999(5) 0.8441(7) 0.6327(5) 0.113(4) Uani 1 1 d D U . . .
H318 H 1.100418 0.848892 0.671568 0.136 Uiso 1 1 calc R U . . .
C319 C 1.0383(4) 0.8021(5) 0.5808(4) 0.076(3) Uani 1 1 d D U . . .
C320 C 0.9727(4) 0.7640(5) 0.5837(5) 0.070(3) Uani 1 1 d D U . . .
H320 H 0.970617 0.769162 0.621841 0.083 Uiso 1 1 calc R U . . .
C321 C 0.8574(4) 0.6886(4) 0.5394(4) 0.043(3) Uani 0.621(8) 1 d DG U P A 1
C322 C 0.8241(4) 0.7200(3) 0.5651(4) 0.047(3) Uani 0.621(8) 1 d DG U P A 1
H322 H 0.842189 0.765099 0.577823 0.056 Uiso 0.621(8) 1 calc R U P A 1
C323 C 0.7643(4) 0.6854(4) 0.5721(4) 0.046(3) Uani 0.621(8) 1 d DG U P A 1
H323 H 0.741569 0.706847 0.589629 0.055 Uiso 0.621(8) 1 calc R U P A 1
C324 C 0.7378(4) 0.6194(4) 0.5534(4) 0.039(2) Uani 0.621(8) 1 d DG U P A 1
C325 C 0.7711(4) 0.5880(3) 0.5277(4) 0.046(3) Uani 0.621(8) 1 d DG U P A 1
H325 H 0.753016 0.542846 0.514968 0.055 Uiso 0.621(8) 1 calc R U P A 1
C326 C 0.8309(4) 0.6226(4) 0.5207(4) 0.045(3) Uani 0.621(8) 1 d DG U P A 1
H326 H 0.853635 0.601098 0.503160 0.054 Uiso 0.621(8) 1 calc R U P A 1
C327 C 0.6745(4) 0.5800(3) 0.5656(3) 0.0396(17) Uani 1 1 d D U . A 1
H327 H 0.693742 0.568569 0.598286 0.048 Uiso 1 1 calc R U . A 1
C328 C 0.6361(4) 0.6171(4) 0.5877(4) 0.056(2) Uani 1 1 d D U . A 1
H32A H 0.614112 0.627004 0.555747 0.084 Uiso 1 1 calc R U . A 1
H32B H 0.670020 0.657320 0.624108 0.084 Uiso 1 1 calc R U . A 1
H32C H 0.599849 0.590536 0.597388 0.084 Uiso 1 1 calc R U . A 1
C329 C 0.6117(4) 0.4624(3) 0.5104(3) 0.0351(17) Uani 1 1 d D U . B 1
C330 C 0.2445(5) -0.0898(4) -0.1542(4) 0.066(2) Uani 1 1 d D U . C 1
H330 H 0.214362 -0.130788 -0.158156 0.079 Uiso 1 1 calc R U . C 1
C331 C 0.2570(5) -0.0860(5) -0.2037(4) 0.067(2) Uani 1 1 d D U . C 1
H331 H 0.235176 -0.123654 -0.240981 0.081 Uiso 1 1 calc R U . C 1
C332 C 0.3012(5) -0.0276(5) -0.1991(4) 0.069(2) Uani 1 1 d D U . C 1
H332 H 0.310596 -0.024033 -0.232775 0.083 Uiso 1 1 calc R U . C 1
C333 C 0.3318(5) 0.0260(4) -0.1439(4) 0.064(2) Uani 1 1 d D U . C 1
H333 H 0.363809 0.066905 -0.138818 0.077 Uiso 1 1 calc R U . C 1
C334 C 0.3155(4) 0.0195(4) -0.0963(3) 0.051(2) Uani 1 1 d D U . C 1
C335 C 0.3374(4) 0.0753(4) -0.0405(3) 0.050(2) Uani 1 1 d D U . C 1
H335 H 0.369875 0.116946 -0.033392 0.060 Uiso 1 1 calc R U . C 1
C336 C 0.3298(4) 0.1254(4) 0.0496(3) 0.0436(18) Uani 1 1 d D U . D 1
C337 C 0.2757(4) 0.1322(4) 0.0626(4) 0.051(2) Uani 1 1 d D U . D 1
H337 H 0.228976 0.097724 0.040315 0.061 Uiso 1 1 calc R U . D 1
C338 C 0.2885(4) 0.1880(4) 0.1070(4) 0.054(2) Uani 1 1 d D U . D 1
H338 H 0.250376 0.191618 0.114998 0.065 Uiso 1 1 calc R U . D 1
C339 C 0.3560(4) 0.2395(4) 0.1409(3) 0.0447(18) Uani 1 1 d D U . D 1
C340 C 0.4100(4) 0.2319(4) 0.1285(3) 0.0468(19) Uani 1 1 d D U . D 1
H340 H 0.456813 0.266081 0.151488 0.056 Uiso 1 1 calc R U . D 1
C341 C 0.3976(4) 0.1756(4) 0.0833(3) 0.0444(18) Uani 1 1 d D U . D 1
H341 H 0.435580 0.171527 0.075439 0.053 Uiso 1 1 calc R U . D 1
C342 C 0.3713(5) 0.3023(4) 0.1901(3) 0.052(2) Uani 1 1 d D U . D 1
H342 H 0.410562 0.337631 0.189227 0.063 Uiso 1 1 calc R U . D 1
C343 C 0.3106(6) 0.3183(5) 0.1815(5) 0.082(3) Uani 1 1 d D U . D 1
H34A H 0.296304 0.320172 0.142450 0.122 Uiso 1 1 calc R U . D 1
H34B H 0.325793 0.360085 0.214388 0.122 Uiso 1 1 calc R U . D 1
H34C H 0.270829 0.284850 0.182217 0.122 Uiso 1 1 calc R U . D 1
C344 C 0.4631(4) 0.3354(4) 0.2882(3) 0.0369(18) Uani 1 1 d D U . B 1
C345 C 0.4607(4) 0.2943(3) 0.4207(3) 0.0339(16) Uani 1 1 d D U . B 1
C346 C 0.5154(4) 0.3514(3) 0.4683(3) 0.0349(16) Uani 1 1 d D U . B 1
H346 H 0.527887 0.355266 0.508571 0.042 Uiso 1 1 calc R U . B 1
C347 C 0.5524(3) 0.4032(3) 0.4578(3) 0.0296(15) Uani 1 1 d D U . B 1
C348 C 0.5339(3) 0.3972(3) 0.3991(3) 0.0298(15) Uani 1 1 d D U . B 1
H348 H 0.558616 0.432308 0.391645 0.036 Uiso 1 1 calc R U . B 1
C349 C 0.4792(4) 0.3399(3) 0.3509(3) 0.0325(16) Uani 1 1 d D U . B 1
C350 C 0.4430(4) 0.2887(4) 0.3619(3) 0.0355(17) Uani 1 1 d D U . B 1
H350 H 0.405823 0.249506 0.328953 0.043 Uiso 1 1 calc R U . B 1
C32A C 0.8524(6) 0.6847(7) 0.5420(7) 0.045(3) Uani 0.379(8) 1 d G U P A 2
C32B C 0.7946(8) 0.6951(7) 0.5260(7) 0.045(3) Uani 0.379(8) 1 d G U P A 2
H32D H 0.796197 0.726106 0.510751 0.054 Uiso 0.379(8) 1 calc R U P A 2
C32C C 0.7344(6) 0.6602(7) 0.5324(7) 0.042(3) Uani 0.379(8) 1 d G U P A 2
H32E H 0.694887 0.667334 0.521426 0.050 Uiso 0.379(8) 1 calc R U P A 2
C32D C 0.7320(6) 0.6149(7) 0.5547(7) 0.041(3) Uani 0.379(8) 1 d G U P A 2
C32E C 0.7898(7) 0.6045(7) 0.5707(7) 0.047(3) Uani 0.379(8) 1 d G U P A 2
H32F H 0.788207 0.573504 0.585980 0.056 Uiso 0.379(8) 1 calc R U P A 2
C32F C 0.8500(6) 0.6394(7) 0.5644(7) 0.047(3) Uani 0.379(8) 1 d G U P A 2
H32G H 0.889517 0.632274 0.575306 0.056 Uiso 0.379(8) 1 calc R U P A 2
S1 S 0.5290(4) 0.1843(3) 0.9859(3) 0.0394(14) Uani 0.744(15) 1 d D U P E 1
O1 O 0.5149(5) 0.1516(5) 1.0229(4) 0.0524(15) Uani 0.744(15) 1 d D U P E 1
O2 O 0.4681(5) 0.1700(5) 0.9389(4) 0.0524(15) Uani 0.744(15) 1 d D U P E 1
O3 O 0.5870(6) 0.1840(5) 0.9705(5) 0.0524(15) Uani 0.744(15) 1 d D U P E 1
C1 C 0.5673(7) 0.2716(6) 1.0364(5) 0.059(2) Uani 0.744(15) 1 d D U P E 1
F1 F 0.6292(5) 0.2927(4) 1.0790(4) 0.0699(13) Uani 0.744(15) 1 d D U P E 1
F2 F 0.5245(6) 0.2791(4) 1.0624(5) 0.0699(13) Uani 0.744(15) 1 d D U P E 1
F3 F 0.5713(6) 0.3013(4) 1.0003(4) 0.0699(13) Uani 0.744(15) 1 d D U P E 1
S1A S 0.5420(13) 0.1833(11) 0.9812(10) 0.0394(14) Uani 0.256(15) 1 d D U P E 2
O1A O 0.6011(16) 0.1970(16) 0.9676(15) 0.0524(15) Uani 0.256(15) 1 d D U P E 2
O2A O 0.5377(15) 0.1543(14) 1.0223(13) 0.0524(15) Uani 0.256(15) 1 d D U P E 2
O3A O 0.4821(14) 0.1622(13) 0.9260(10) 0.0524(15) Uani 0.256(15) 1 d D U P E 2
C1A C 0.5552(14) 0.2689(11) 1.0332(12) 0.059(2) Uani 0.256(15) 1 d D U P E 2
F1A F 0.6064(16) 0.2936(11) 1.0874(9) 0.0699(13) Uani 0.256(15) 1 d D U P E 2
F2A F 0.5776(17) 0.3139(11) 1.0147(11) 0.0699(13) Uani 0.256(15) 1 d D U P E 2
F3A F 0.4953(14) 0.2658(11) 1.0343(13) 0.0699(13) Uani 0.256(15) 1 d D U P E 2
S2 S 0.4672(2) 0.42934(18) 0.60078(15) 0.0597(11) Uani 0.741(4) 1 d D U P F 1
O4 O 0.4696(7) 0.3696(7) 0.5863(7) 0.0746(14) Uani 0.741(4) 1 d D U P F 1
O5 O 0.4823(5) 0.4582(4) 0.5596(4) 0.0746(14) Uani 0.741(4) 1 d D U P F 1
O6 O 0.4114(5) 0.4329(5) 0.6146(4) 0.0746(14) Uani 0.741(4) 1 d D U P F 1
C2 C 0.5512(7) 0.4869(6) 0.6756(6) 0.088(3) Uani 0.741(4) 1 d D U P F 1
F4 F 0.6038(5) 0.4896(4) 0.6632(4) 0.113(2) Uani 0.741(4) 1 d D U P F 1
F5 F 0.5373(5) 0.4590(5) 0.7133(5) 0.113(2) Uani 0.741(4) 1 d D U P F 1
F6 F 0.5517(6) 0.5423(4) 0.6913(4) 0.113(2) Uani 0.741(4) 1 d D U P F 1
S2A S 0.4312(6) 0.4061(5) 0.6099(5) 0.0597(11) Uani 0.259(4) 1 d D U P F 2
O4A O 0.3883(12) 0.3815(11) 0.6359(11) 0.0746(14) Uani 0.259(4) 1 d D U P F 2
O5A O 0.4090(13) 0.4437(11) 0.5821(11) 0.0746(14) Uani 0.259(4) 1 d D U P F 2
O6A O 0.459(2) 0.3682(18) 0.5805(17) 0.0746(14) Uani 0.259(4) 1 d D U P F 2
C2A C 0.5239(11) 0.4816(12) 0.6738(11) 0.088(3) Uani 0.259(4) 1 d D U P F 2
F4A F 0.5072(15) 0.5235(12) 0.7039(11) 0.113(2) Uani 0.259(4) 1 d D U P F 2
F5A F 0.5680(14) 0.4744(15) 0.7126(14) 0.113(2) Uani 0.259(4) 1 d D U P F 2
F6A F 0.5542(12) 0.5029(12) 0.6405(11) 0.113(2) Uani 0.259(4) 1 d D U P F 2
S3 S 0.8458(6) 0.4597(5) 1.1512(4) 0.145(3) Uani 0.5 1 d D U P . .
O7 O 0.8723(14) 0.4410(14) 1.1084(12) 0.209(11) Uani 0.5 1 d D U P . .
O8 O 0.7897(10) 0.4067(10) 1.1479(10) 0.153(7) Uani 0.5 1 d D U P . .
O9 O 0.8980(13) 0.5041(12) 1.2146(10) 0.200(9) Uani 0.5 1 d D U P . .
C3 C 0.8085(14) 0.5153(12) 1.1303(12) 0.203(11) Uani 0.5 1 d D U P . .
F7 F 0.7581(15) 0.4817(14) 1.0754(11) 0.256(11) Uani 0.5 1 d D U P . .
F8 F 0.8625(16) 0.5633(14) 1.1320(15) 0.278(12) Uani 0.5 1 d D U P . .
F9 F 0.7857(15) 0.5382(14) 1.1703(13) 0.242(11) Uani 0.5 1 d D U P . .
S4 S 0.0205(3) -0.2200(3) -0.2412(2) 0.0753(15) Uani 0.5 1 d D U P . .
O10 O 0.0042(7) -0.2211(7) -0.1909(6) 0.085(4) Uani 0.5 1 d D U P . .
O11 O -0.0298(9) -0.2205(9) -0.2858(7) 0.105(5) Uani 0.5 1 d D U P . .
O12 O 0.0851(10) -0.1731(10) -0.2309(9) 0.167(8) Uani 0.5 1 d D U P . .
C4 C 0.0235(14) -0.3007(11) -0.2844(11) 0.168(9) Uani 0.5 1 d D U P . .
F10 F 0.0495(11) -0.2901(10) -0.3257(7) 0.175(7) Uani 0.5 1 d D U P . .
F11 F -0.0417(14) -0.3429(10) -0.2997(13) 0.240(10) Uani 0.5 1 d D U P . .
F12 F 0.0679(17) -0.3061(16) -0.2442(13) 0.275(12) Uani 0.5 1 d D U P . .
S5 S 0.2023(9) 0.0745(9) -0.1757(8) 0.134(5) Uani 0.25 1 d D U P . .
O13 O 0.172(2) 0.0146(16) -0.2282(17) 0.192(14) Uani 0.25 1 d D U P . .
O14 O 0.207(2) 0.080(2) -0.1175(13) 0.145(12) Uani 0.25 1 d D U P . .
O15 O 0.2598(19) 0.1251(19) -0.177(2) 0.197(15) Uani 0.25 1 d D U P . .
C5 C 0.1252(15) 0.1010(16) -0.1952(15) 0.160(12) Uani 0.25 1 d D U P . .
F13 F 0.0664(16) 0.0515(18) -0.208(2) 0.194(13) Uani 0.25 1 d D U P . .
F14 F 0.117(2) 0.106(2) -0.2461(17) 0.216(15) Uani 0.25 1 d D U P . .
F15 F 0.146(2) 0.1549(17) -0.1480(17) 0.191(13) Uani 0.25 1 d D U P . .
N50 N 0.9483(17) 0.4806(13) 0.3019(17) 0.191(12) Uani 0.5 1 d D U P . .
C50 C 0.9101(15) 0.4270(13) 0.2915(15) 0.131(8) Uani 0.5 1 d D U P . .
C51 C 0.8477(12) 0.3702(11) 0.2760(12) 0.100(7) Uani 0.5 1 d D U P . .
H51A H 0.813645 0.356580 0.235290 0.150 Uiso 0.5 1 calc R U P . .
H51B H 0.827254 0.379375 0.305443 0.150 Uiso 0.5 1 calc R U P . .
H51C H 0.859343 0.335672 0.276501 0.150 Uiso 0.5 1 calc R U P . .
N52 N 1.1785(6) 0.8247(6) 0.4216(6) 0.116(4) Uani 1 1 d D U . . .
C52 C 1.1855(6) 0.7860(6) 0.3884(5) 0.083(3) Uani 1 1 d D U . . .
C53 C 1.1955(6) 0.7391(5) 0.3476(5) 0.085(3) Uani 1 1 d D U . . .
H53A H 1.192596 0.745945 0.311035 0.128 Uiso 1 1 calc R U . . .
H53B H 1.158890 0.695775 0.336276 0.128 Uiso 1 1 calc R U . . .
H53C H 1.241815 0.743252 0.367387 0.128 Uiso 1 1 calc R U . . .
N54 N 0.3838(9) 0.3325(8) 0.7112(7) 0.078(5) Uani 0.5 1 d D U P . .
C54 C 0.3932(12) 0.3847(9) 0.7279(9) 0.077(5) Uani 0.5 1 d D U P . .
C55 C 0.4030(14) 0.4516(10) 0.7512(11) 0.103(7) Uani 0.5 1 d D U P . .
H55A H 0.396641 0.464360 0.717920 0.154 Uiso 0.5 1 calc R U P . .
H55B H 0.450446 0.481061 0.783096 0.154 Uiso 0.5 1 calc R U P . .
H55C H 0.368242 0.453438 0.767866 0.154 Uiso 0.5 1 calc R U P . .
N56 N 0.1233(11) 0.0436(12) 0.1704(9) 0.115(7) Uani 0.5 1 d D U P . .
C56 C 0.1561(13) 0.0535(14) 0.2185(10) 0.106(7) Uani 0.5 1 d D U P . .
C57 C 0.2020(12) 0.0693(14) 0.2786(10) 0.107(7) Uani 0.5 1 d D U P . .
H57A H 0.227974 0.044669 0.275728 0.160 Uiso 0.5 1 calc R U P . .
H57B H 0.173904 0.058369 0.301614 0.160 Uiso 0.5 1 calc R U P . .
H57C H 0.235219 0.115477 0.299443 0.160 Uiso 0.5 1 calc R U P . .
N58 N 1.0874(12) 0.5769(11) 0.2794(14) 0.147(9) Uani 0.5 1 d D U P . .
C58 C 1.0640(14) 0.5222(12) 0.2500(13) 0.111(8) Uani 0.5 1 d D U P . .
C59 C 1.0318(15) 0.4528(11) 0.2157(15) 0.137(9) Uani 0.5 1 d D U P . .
H59A H 1.040027 0.442846 0.178483 0.205 Uiso 0.5 1 calc R U P . .
H59B H 0.981044 0.433722 0.205033 0.205 Uiso 0.5 1 calc R U P . .
H59C H 1.052427 0.434996 0.240260 0.205 Uiso 0.5 1 calc R U P . .
N60 N 1.2493(8) 1.0015(9) 0.5329(8) 0.101(4) Uani 0.590(9) 1 d D U P G 1
C60 C 1.1855(11) 0.9816(13) 0.5145(13) 0.130(6) Uani 0.590(9) 1 d D U P G 1
C61 C 1.1136(9) 0.9583(11) 0.4955(12) 0.118(5) Uani 0.590(9) 1 d D U P G 1
H61A H 1.093407 0.953136 0.453977 0.178 Uiso 0.590(9) 1 calc R U P G 1
H61B H 1.104037 0.988746 0.522551 0.178 Uiso 0.590(9) 1 calc R U P G 1
H61C H 1.092527 0.916503 0.496451 0.178 Uiso 0.590(9) 1 calc R U P G 1
N60A N 1.2765(12) 1.0767(12) 0.6968(10) 0.101(4) Uani 0.410(9) 1 d D U P G 2
C60A C 1.279(2) 1.0723(17) 0.6497(14) 0.130(6) Uani 0.410(9) 1 d D U P G 2
C61A C 1.271(2) 1.0329(16) 0.5880(13) 0.118(5) Uani 0.410(9) 1 d D U P G 2
H61D H 1.224077 1.017111 0.558000 0.178 Uiso 0.410(9) 1 calc R U P G 2
H61E H 1.278784 0.996218 0.588199 0.178 Uiso 0.410(9) 1 calc R U P G 2
H61F H 1.306386 1.059658 0.577386 0.178 Uiso 0.410(9) 1 calc R U P G 2
B1 B 0.1085(10) -0.2091(9) 0.1923(8) 0.096(6) Uani 0.5 1 d D U P . .
H1 H 0.129754 -0.226872 0.224541 0.115 Uiso 0.5 1 calc R U P . .
B2 B 0.0891(13) -0.2494(10) 0.1144(9) 0.124(7) Uani 0.5 1 d D U P . .
H2 H 0.094945 -0.293545 0.095399 0.149 Uiso 0.5 1 calc R U P . .
B3 B 0.1660(9) -0.1622(11) 0.1676(10) 0.116(7) Uani 0.5 1 d D U P . .
H3 H 0.223510 -0.147386 0.184897 0.139 Uiso 0.5 1 calc R U P . .
B4 B 0.1307(13) -0.1267(10) 0.2121(8) 0.131(7) Uani 0.5 1 d D U P . .
H4 H 0.164494 -0.089154 0.260031 0.157 Uiso 0.5 1 calc R U P . .
B5 B 0.0463(13) -0.1803(13) 0.1928(10) 0.135(8) Uani 0.5 1 d D U P . .
H5 H 0.024916 -0.178723 0.228492 0.162 Uiso 0.5 1 calc R U P . .
B6 B 0.0202(11) -0.2504(11) 0.1376(11) 0.130(7) Uani 0.5 1 d D U P . .
H6 H -0.019081 -0.295013 0.136308 0.156 Uiso 0.5 1 calc R U P . .
B7 B 0.1135(12) -0.1873(12) 0.0896(9) 0.113(7) Uani 0.5 1 d D U P . .
H7 H 0.138515 -0.190673 0.056433 0.136 Uiso 0.5 1 calc R U P . .
B8 B 0.1340(10) -0.1117(9) 0.1485(9) 0.085(6) Uani 0.5 1 d D U P . .
H8 H 0.170799 -0.063527 0.153813 0.102 Uiso 0.5 1 calc R U P . .
B9 B 0.0617(14) -0.1224(11) 0.1629(9) 0.115(7) Uani 0.5 1 d D U P . .
H9 H 0.050081 -0.081202 0.177739 0.138 Uiso 0.5 1 calc R U P . .
B10 B -0.0049(10) -0.1961(13) 0.1185(11) 0.120(7) Uani 0.5 1 d D U P . .
H10 H -0.060168 -0.203553 0.103974 0.144 Uiso 0.5 1 calc R U P . .
B11 B 0.0198(12) -0.2416(10) 0.0703(9) 0.122(7) Uani 0.5 1 d D U P . .
H11 H -0.019196 -0.280479 0.023974 0.146 Uiso 0.5 1 calc R U P . .
B12 B 0.0506(10) -0.1589(9) 0.0868(8) 0.115(7) Uani 0.5 1 d D U P . .
H12 H 0.033923 -0.143876 0.050422 0.138 Uiso 0.5 1 calc R U P . .
O900 O 0.4821(17) 0.5064(16) 0.9015(16) 0.110(9) Uani 0.25 1 d D U P . .
C900 C 0.423(3) 0.507(2) 0.920(3) 0.142(12) Uani 0.25 1 d D U P . .
H900 H 0.440430 0.514581 0.963666 0.170 Uiso 0.25 1 calc R U P . .
C901 C 0.366(3) 0.437(2) 0.885(3) 0.129(13) Uani 0.25 1 d D U P . .
H90A H 0.387475 0.408246 0.884685 0.193 Uiso 0.25 1 calc R U P . .
H90B H 0.332587 0.428273 0.903459 0.193 Uiso 0.25 1 calc R U P . .
H90C H 0.341413 0.428208 0.842629 0.193 Uiso 0.25 1 calc R U P . .
C902 C 0.381(3) 0.541(3) 0.915(3) 0.152(14) Uani 0.25 1 d D U P . .
H90D H 0.346649 0.529223 0.932390 0.228 Uiso 0.25 1 calc R U P . .
H90E H 0.411758 0.587925 0.935927 0.228 Uiso 0.25 1 calc R U P . .
H90F H 0.355466 0.529151 0.871556 0.228 Uiso 0.25 1 calc R U P . .
C903 C 0.553(2) 0.563(2) 0.919(2) 0.144(12) Uani 0.25 1 d D U P . .
H903 H 0.548897 0.599217 0.911134 0.173 Uiso 0.25 1 calc R U P . .
C904 C 0.587(3) 0.531(3) 0.882(3) 0.132(13) Uani 0.25 1 d D U P . .
H90G H 0.633414 0.564332 0.890658 0.199 Uiso 0.25 1 calc R U P . .
H90H H 0.591768 0.498417 0.894105 0.199 Uiso 0.25 1 calc R U P . .
H90I H 0.556962 0.511481 0.838924 0.199 Uiso 0.25 1 calc R U P . .
C905 C 0.599(3) 0.585(3) 0.987(2) 0.159(14) Uani 0.25 1 d D U P . .
H90J H 0.644864 0.621125 0.999625 0.238 Uiso 0.25 1 calc R U P . .
H90K H 0.575419 0.597405 1.012331 0.238 Uiso 0.25 1 calc R U P . .
H90L H 0.605281 0.548603 0.990840 0.238 Uiso 0.25 1 calc R U P . .
H10N H 0.672(3) 0.185(3) 0.507(3) 0.03(2) Uiso 1 1 d D . . . .
H11N H 0.833(3) 0.395(3) 0.457(3) 0.03(2) Uiso 1 1 d D . . . .
H12N H 0.614(3) 0.151(3) 0.252(3) 0.02(2) Uiso 1 1 d D . . . .
H20N H 0.687(3) 0.399(3) 0.560(3) 0.009(17) Uiso 1 1 d D . . . .
H21N H 0.605(3) 0.357(3) 0.300(3) 0.006(18) Uiso 1 1 d D . . . .
H22N H 0.449(3) 0.140(3) 0.352(3) 0.001(18) Uiso 1 1 d D . . . .
H30N H 0.421(4) 0.283(4) 0.505(3) 0.02(2) Uiso 1 1 d . . . . .
H31N H 0.590(4) 0.523(4) 0.490(3) 0.04(2) Uiso 1 1 d . . . . .
H32N H 0.370(4) 0.290(3) 0.261(3) 0.01(2) Uiso 1 1 d . . . . .

loop_
_atom_site_aniso_label
_atom_site_aniso_U_11
_atom_site_aniso_U_22
_atom_site_aniso_U_33
_atom_site_aniso_U_23
_atom_site_aniso_U_13
_atom_site_aniso_U_12
Zn01 0.0610(7) 0.0396(6) 0.0305(6) 0.0227(5) 0.0245(5) 0.0279(5)
Zn02 0.0434(7) 0.0513(7) 0.0474(7) 0.0184(6) 0.0048(5) 0.0194(6)
Zn03 0.0782(9) 0.0418(7) 0.0667(8) 0.0320(6) 0.0382(7) 0.0299(6)
O100 0.061(4) 0.031(3) 0.037(3) 0.016(3) 0.026(3) 0.024(3)
O101 0.048(3) 0.045(3) 0.040(3) 0.019(3) 0.004(3) 0.021(3)
O102 0.041(3) 0.052(3) 0.040(3) 0.024(3) 0.021(3) 0.014(3)
N100 0.069(5) 0.043(4) 0.031(4) 0.018(3) 0.020(3) 0.025(4)
N101 0.064(5) 0.047(4) 0.040(4) 0.032(3) 0.028(4) 0.035(4)
N102 0.049(4) 0.034(4) 0.030(4) 0.019(3) 0.023(3) 0.024(3)
N103 0.081(6) 0.063(5) 0.065(5) 0.044(4) 0.036(4) 0.044(5)
N104 0.063(5) 0.045(4) 0.051(4) 0.025(4) 0.016(4) 0.031(4)
N105 0.034(4) 0.031(4) 0.038(4) 0.014(3) 0.008(3) 0.015(3)
N106 0.048(5) 0.053(5) 0.065(5) 0.021(4) -0.001(4) 0.011(4)
N107 0.048(4) 0.038(4) 0.034(4) 0.016(3) 0.008(3) 0.012(3)
N108 0.032(4) 0.039(4) 0.031(4) 0.022(3) 0.019(3) 0.016(3)
C100 0.076(6) 0.066(5) 0.032(5) 0.026(4) 0.022(4) 0.026(5)
C101 0.083(6) 0.095(6) 0.043(5) 0.019(4) 0.016(4) 0.027(5)
C102 0.084(6) 0.121(7) 0.051(5) 0.021(5) 0.002(5) 0.037(5)
C103 0.083(6) 0.111(6) 0.052(5) 0.021(5) 0.010(4) 0.046(5)
C104 0.068(5) 0.076(5) 0.047(4) 0.031(4) 0.023(4) 0.039(4)
C105 0.068(5) 0.072(5) 0.048(5) 0.038(4) 0.032(4) 0.043(4)
C106 0.062(4) 0.049(4) 0.039(4) 0.031(3) 0.033(3) 0.036(4)
C107 0.080(5) 0.058(4) 0.048(4) 0.036(4) 0.032(4) 0.049(4)
C108 0.078(5) 0.056(4) 0.047(4) 0.033(3) 0.038(4) 0.047(4)
C109 0.060(4) 0.049(4) 0.040(3) 0.034(3) 0.035(3) 0.036(3)
C110 0.057(4) 0.051(4) 0.037(4) 0.033(3) 0.028(3) 0.032(3)
C111 0.058(4) 0.053(4) 0.039(4) 0.029(3) 0.029(3) 0.035(4)
C112 0.057(4) 0.039(4) 0.044(4) 0.026(3) 0.032(4) 0.028(4)
C113 0.065(6) 0.055(5) 0.054(5) 0.027(4) 0.031(4) 0.014(5)
C114 0.034(4) 0.038(4) 0.026(4) 0.019(3) 0.014(3) 0.021(3)
C115 0.122(8) 0.111(7) 0.100(7) 0.074(6) 0.067(6) 0.075(6)
C116 0.120(7) 0.115(7) 0.094(6) 0.073(6) 0.059(5) 0.059(6)
C117 0.113(6) 0.102(7) 0.088(6) 0.054(5) 0.054(5) 0.043(5)
C118 0.084(5) 0.078(6) 0.086(6) 0.027(5) 0.046(5) 0.036(5)
C119 0.057(5) 0.059(5) 0.066(5) 0.029(4) 0.027(4) 0.032(4)
C120 0.052(5) 0.049(5) 0.063(5) 0.023(4) 0.012(4) 0.031(4)
C121 0.055(5) 0.044(4) 0.057(4) 0.029(4) 0.008(4) 0.026(4)
C122 0.068(5) 0.056(5) 0.060(5) 0.029(4) 0.009(4) 0.021(4)
C123 0.059(5) 0.050(4) 0.063(5) 0.027(4) 0.013(4) 0.020(4)
C124 0.040(4) 0.043(4) 0.047(4) 0.022(3) 0.010(3) 0.024(3)
C125 0.035(4) 0.054(4) 0.048(4) 0.026(4) 0.014(3) 0.012(3)
C126 0.034(4) 0.051(4) 0.057(4) 0.026(4) 0.016(3) 0.013(3)
C127 0.043(4) 0.036(4) 0.048(4) 0.018(4) 0.013(4) 0.022(3)
C128 0.074(6) 0.053(6) 0.067(6) 0.020(5) 0.039(5) 0.028(5)
C129 0.034(4) 0.038(4) 0.040(4) 0.017(3) 0.013(3) 0.021(3)
C130 0.063(6) 0.058(6) 0.126(8) 0.034(6) -0.017(6) 0.013(5)
C131 0.070(6) 0.058(5) 0.137(8) 0.021(6) -0.019(6) 0.007(5)
C132 0.080(6) 0.054(5) 0.125(7) 0.022(5) -0.019(6) 0.013(4)
C133 0.064(5) 0.054(5) 0.096(6) 0.024(5) 0.000(5) 0.015(4)
C134 0.050(4) 0.048(4) 0.066(5) 0.026(4) -0.001(4) 0.016(4)
C135 0.038(4) 0.045(5) 0.052(5) 0.021(4) 0.007(4) 0.014(4)
C136 0.037(4) 0.039(4) 0.030(4) 0.022(3) 0.008(3) 0.013(3)
C137 0.044(4) 0.037(4) 0.032(4) 0.020(3) 0.016(3) 0.019(3)
C138 0.039(4) 0.041(4) 0.028(4) 0.020(3) 0.018(3) 0.023(3)
C139 0.037(3) 0.036(3) 0.026(3) 0.020(3) 0.018(3) 0.015(3)
C140 0.041(4) 0.039(4) 0.031(4) 0.014(3) 0.015(3) 0.019(3)
C141 0.040(4) 0.043(4) 0.038(4) 0.017(3) 0.014(3) 0.021(3)
C142 0.037(4) 0.041(4) 0.028(4) 0.018(3) 0.018(3) 0.014(3)
C143 0.053(5) 0.049(5) 0.046(5) 0.029(4) 0.010(4) 0.010(4)
C144 0.033(4) 0.034(4) 0.035(4) 0.019(3) 0.021(4) 0.018(3)
C145 0.031(3) 0.037(3) 0.029(3) 0.017(3) 0.016(3) 0.026(3)
C146 0.037(4) 0.041(4) 0.025(3) 0.018(3) 0.012(3) 0.026(3)
C147 0.028(3) 0.037(3) 0.034(3) 0.019(3) 0.010(3) 0.021(3)
C148 0.032(4) 0.029(3) 0.036(4) 0.016(3) 0.016(3) 0.018(3)
C149 0.030(3) 0.031(3) 0.032(3) 0.018(3) 0.015(3) 0.018(3)
C150 0.032(4) 0.034(4) 0.034(4) 0.016(3) 0.014(3) 0.021(3)
O200 0.056(3) 0.039(3) 0.033(3) 0.025(3) 0.023(3) 0.029(3)
O201 0.037(3) 0.053(3) 0.049(3) 0.034(3) 0.018(3) 0.019(3)
O202 0.040(3) 0.038(3) 0.041(3) 0.016(3) 0.023(3) 0.018(3)
N200 0.061(4) 0.059(5) 0.033(4) 0.026(3) 0.028(3) 0.035(4)
N201 0.060(4) 0.047(4) 0.041(4) 0.029(3) 0.028(4) 0.028(4)
N202 0.046(4) 0.036(4) 0.028(4) 0.019(3) 0.012(3) 0.025(3)
N203 0.106(7) 0.042(5) 0.098(6) 0.044(5) 0.063(6) 0.038(5)
N204 0.071(5) 0.034(4) 0.056(4) 0.024(3) 0.032(4) 0.028(4)
N205 0.032(4) 0.036(4) 0.033(4) 0.020(3) 0.014(3) 0.017(3)
N206 0.052(5) 0.078(6) 0.064(5) 0.023(4) 0.006(4) 0.036(4)
N207 0.039(4) 0.067(5) 0.053(4) 0.027(4) 0.012(4) 0.020(4)
N208 0.046(4) 0.035(4) 0.040(4) 0.017(3) 0.027(4) 0.021(4)
C200 0.105(6) 0.092(6) 0.063(5) 0.060(5) 0.065(5) 0.069(5)
C201 0.119(6) 0.101(6) 0.085(5) 0.063(5) 0.074(5) 0.068(5)
C202 0.125(6) 0.100(6) 0.087(5) 0.054(5) 0.079(5) 0.078(5)
C203 0.121(6) 0.081(5) 0.076(5) 0.051(4) 0.065(5) 0.070(5)
C204 0.094(5) 0.067(5) 0.053(4) 0.042(4) 0.051(4) 0.060(4)
C205 0.084(6) 0.057(5) 0.050(5) 0.035(4) 0.038(4) 0.050(5)
C206 0.055(4) 0.038(4) 0.039(4) 0.022(3) 0.023(3) 0.026(3)
C207 0.056(4) 0.044(4) 0.038(4) 0.026(3) 0.018(3) 0.024(4)
C208 0.045(4) 0.045(4) 0.036(4) 0.024(3) 0.013(3) 0.024(3)
C209 0.049(4) 0.039(4) 0.033(3) 0.022(3) 0.016(3) 0.027(3)
C210 0.055(4) 0.044(4) 0.033(4) 0.024(3) 0.015(3) 0.032(3)
C211 0.051(4) 0.045(4) 0.043(4) 0.029(3) 0.022(3) 0.029(3)
C212 0.048(4) 0.044(4) 0.029(4) 0.020(3) 0.013(3) 0.027(4)
C213 0.054(5) 0.049(5) 0.038(5) 0.023(4) 0.019(4) 0.022(4)
C214 0.033(4) 0.036(4) 0.035(4) 0.025(4) 0.021(3) 0.021(3)
C215 0.137(8) 0.044(6) 0.135(8) 0.049(6) 0.066(7) 0.046(6)
C216 0.150(8) 0.052(6) 0.151(8) 0.048(6) 0.063(7) 0.054(6)
C217 0.141(7) 0.058(5) 0.152(8) 0.048(5) 0.071(7) 0.062(6)
C218 0.119(6) 0.067(5) 0.141(7) 0.048(5) 0.074(6) 0.064(5)
C219 0.097(6) 0.058(5) 0.113(6) 0.054(4) 0.077(5) 0.057(4)
C220 0.090(6) 0.054(5) 0.102(7) 0.055(5) 0.067(5) 0.047(5)
C221 0.062(4) 0.046(4) 0.054(4) 0.034(3) 0.034(4) 0.031(4)
C222 0.075(5) 0.047(4) 0.068(5) 0.023(4) 0.049(4) 0.030(4)
C223 0.067(5) 0.045(4) 0.066(5) 0.026(4) 0.050(4) 0.026(4)
C224 0.056(4) 0.041(4) 0.042(4) 0.029(3) 0.030(3) 0.030(3)
C225 0.057(4) 0.047(4) 0.042(4) 0.027(3) 0.030(3) 0.029(3)
C226 0.053(4) 0.050(4) 0.047(4) 0.030(3) 0.031(4) 0.024(4)
C227 0.057(4) 0.041(4) 0.034(4) 0.025(3) 0.030(3) 0.028(3)
C228 0.069(6) 0.050(5) 0.037(4) 0.029(4) 0.026(4) 0.024(4)
C229 0.032(4) 0.038(4) 0.037(4) 0.023(3) 0.019(3) 0.022(3)
C230 0.071(6) 0.128(8) 0.067(6) 0.026(6) -0.003(5) 0.062(6)
C231 0.079(6) 0.152(8) 0.074(6) 0.030(6) -0.004(5) 0.068(6)
C232 0.073(6) 0.172(8) 0.093(7) 0.032(7) 0.003(5) 0.063(6)
C233 0.065(5) 0.160(8) 0.090(6) 0.034(6) 0.013(5) 0.060(6)
C234 0.061(5) 0.127(7) 0.076(5) 0.040(5) 0.009(4) 0.052(5)
C235 0.057(6) 0.116(7) 0.064(6) 0.040(5) 0.018(4) 0.044(5)
C236 0.038(4) 0.058(5) 0.052(4) 0.026(4) 0.018(4) 0.021(4)
C237 0.046(4) 0.054(4) 0.051(4) 0.022(4) 0.022(4) 0.014(4)
C238 0.045(4) 0.044(4) 0.053(4) 0.024(3) 0.023(3) 0.020(3)
C239 0.041(4) 0.041(4) 0.046(4) 0.022(3) 0.026(3) 0.021(3)
C240 0.050(4) 0.049(4) 0.054(4) 0.023(4) 0.023(4) 0.027(4)
C241 0.049(4) 0.057(4) 0.054(4) 0.025(4) 0.018(4) 0.029(4)
C242 0.043(4) 0.035(4) 0.044(4) 0.020(3) 0.025(3) 0.021(3)
C243 0.045(5) 0.046(5) 0.062(5) 0.036(4) 0.027(4) 0.022(4)
C244 0.037(4) 0.038(4) 0.032(4) 0.023(3) 0.019(3) 0.024(3)
C245 0.031(3) 0.034(3) 0.036(3) 0.021(3) 0.019(3) 0.023(3)
C246 0.030(3) 0.029(3) 0.032(3) 0.015(3) 0.016(3) 0.019(3)
C247 0.031(3) 0.033(3) 0.035(3) 0.021(3) 0.016(3) 0.021(3)
C248 0.033(4) 0.039(4) 0.032(4) 0.018(3) 0.015(3) 0.022(3)
C249 0.032(3) 0.037(3) 0.033(3) 0.020(3) 0.017(3) 0.023(3)
C250 0.030(3) 0.035(4) 0.041(4) 0.026(3) 0.021(3) 0.023(3)
O300 0.071(4) 0.035(3) 0.072(4) 0.013(3) 0.045(4) 0.020(3)
O301 0.080(4) 0.044(4) 0.055(4) 0.017(3) -0.009(3) 0.035(3)
O302 0.048(3) 0.079(4) 0.040(3) 0.034(3) 0.027(3) 0.036(3)
N300 0.060(4) 0.047(4) 0.031(4) 0.027(3) 0.027(3) 0.032(4)
N301 0.050(4) 0.041(4) 0.040(4) 0.028(3) 0.028(3) 0.028(3)
N302 0.066(5) 0.040(5) 0.035(4) 0.024(4) 0.018(4) 0.029(4)
N303 0.056(5) 0.053(5) 0.092(6) 0.040(4) 0.047(4) 0.029(4)
N304 0.048(4) 0.044(4) 0.056(5) 0.021(4) 0.020(4) 0.023(4)
N305 0.043(4) 0.034(4) 0.039(4) 0.020(3) 0.011(3) 0.024(3)
N306 0.048(4) 0.044(4) 0.050(4) 0.008(4) 0.009(4) 0.025(4)
N307 0.043(4) 0.044(4) 0.041(4) 0.011(3) 0.008(3) 0.021(3)
N308 0.054(5) 0.065(5) 0.041(4) 0.028(4) 0.030(4) 0.037(4)
C300 0.073(5) 0.054(5) 0.038(4) 0.031(4) 0.032(4) 0.035(4)
C301 0.083(5) 0.056(4) 0.043(4) 0.035(3) 0.035(4) 0.041(4)
C302 0.097(5) 0.042(4) 0.045(4) 0.030(3) 0.037(4) 0.038(4)
C303 0.089(5) 0.038(4) 0.034(4) 0.016(3) 0.024(4) 0.028(4)
C304 0.068(5) 0.035(4) 0.032(4) 0.018(3) 0.024(3) 0.030(4)
C305 0.062(5) 0.036(4) 0.027(4) 0.013(3) 0.020(4) 0.023(4)
C306 0.047(4) 0.046(4) 0.038(4) 0.028(3) 0.024(3) 0.025(3)
C307 0.054(4) 0.048(4) 0.042(4) 0.024(3) 0.023(3) 0.027(4)
C308 0.053(4) 0.050(4) 0.050(4) 0.034(3) 0.022(4) 0.032(3)
C309 0.045(4) 0.055(4) 0.046(4) 0.036(3) 0.025(3) 0.028(3)
C310 0.054(4) 0.055(4) 0.039(4) 0.029(3) 0.031(3) 0.031(4)
C311 0.057(4) 0.050(4) 0.034(4) 0.024(3) 0.021(3) 0.034(3)
C312 0.047(4) 0.060(5) 0.056(5) 0.040(4) 0.021(4) 0.025(4)
C313 0.059(6) 0.117(8) 0.080(7) 0.075(6) 0.029(5) 0.050(6)
C314 0.042(4) 0.043(5) 0.046(5) 0.027(4) 0.023(4) 0.030(4)
C315 0.078(6) 0.079(6) 0.108(7) 0.053(6) 0.061(5) 0.050(5)
C316 0.060(5) 0.107(7) 0.117(7) 0.058(6) 0.045(5) 0.049(5)
C317 0.056(5) 0.150(7) 0.111(7) 0.051(6) 0.026(5) 0.029(5)
C318 0.056(5) 0.152(8) 0.097(6) 0.050(6) 0.024(5) 0.024(5)
C319 0.047(4) 0.115(6) 0.075(5) 0.047(5) 0.033(4) 0.037(4)
C320 0.051(5) 0.098(7) 0.069(6) 0.044(5) 0.032(5) 0.033(5)
C321 0.044(4) 0.045(4) 0.050(4) 0.024(4) 0.024(4) 0.026(4)
C322 0.046(4) 0.042(4) 0.060(5) 0.023(4) 0.024(4) 0.026(4)
C323 0.042(4) 0.045(4) 0.058(5) 0.021(4) 0.026(4) 0.024(4)
C324 0.042(4) 0.040(4) 0.050(4) 0.022(4) 0.022(3) 0.029(3)
C325 0.044(4) 0.042(4) 0.056(5) 0.018(4) 0.025(4) 0.023(4)
C326 0.041(4) 0.045(4) 0.054(5) 0.018(4) 0.028(4) 0.024(4)
C327 0.043(4) 0.039(4) 0.047(4) 0.020(3) 0.021(3) 0.028(3)
C328 0.049(5) 0.045(5) 0.073(6) 0.016(4) 0.029(5) 0.027(4)
C329 0.043(4) 0.041(4) 0.034(4) 0.019(3) 0.020(3) 0.027(3)
C330 0.066(5) 0.060(5) 0.054(5) 0.010(5) 0.005(5) 0.039(4)
C331 0.064(5) 0.070(5) 0.052(5) 0.002(4) 0.013(4) 0.044(4)
C332 0.067(5) 0.075(5) 0.049(4) 0.006(4) 0.018(4) 0.039(4)
C333 0.067(5) 0.063(5) 0.048(4) 0.011(4) 0.022(4) 0.029(4)
C334 0.054(4) 0.054(4) 0.043(4) 0.013(4) 0.016(4) 0.031(4)
C335 0.055(5) 0.052(5) 0.040(4) 0.017(4) 0.016(4) 0.028(4)
C336 0.043(4) 0.054(4) 0.036(4) 0.024(3) 0.013(3) 0.024(3)
C337 0.039(4) 0.056(4) 0.047(4) 0.016(4) 0.015(3) 0.019(4)
C338 0.048(4) 0.060(5) 0.050(4) 0.016(4) 0.017(4) 0.031(4)
C339 0.053(4) 0.056(4) 0.037(4) 0.025(3) 0.015(3) 0.036(3)
C340 0.048(4) 0.052(4) 0.037(4) 0.018(3) 0.011(3) 0.026(4)
C341 0.043(4) 0.053(4) 0.039(4) 0.020(3) 0.016(3) 0.026(3)
C342 0.068(5) 0.061(5) 0.036(4) 0.019(4) 0.016(4) 0.043(4)
C343 0.091(7) 0.089(7) 0.059(6) 0.016(5) 0.007(5) 0.066(6)
C344 0.049(5) 0.044(4) 0.033(4) 0.014(3) 0.019(4) 0.037(4)
C345 0.040(4) 0.042(4) 0.042(4) 0.023(3) 0.025(3) 0.032(3)
C346 0.040(4) 0.043(4) 0.039(4) 0.023(3) 0.019(3) 0.030(3)
C347 0.038(3) 0.036(3) 0.034(3) 0.022(3) 0.019(3) 0.028(3)
C348 0.035(4) 0.040(4) 0.036(4) 0.023(3) 0.021(3) 0.030(3)
C349 0.041(4) 0.043(4) 0.033(3) 0.017(3) 0.021(3) 0.034(3)
C350 0.040(4) 0.044(4) 0.035(4) 0.016(3) 0.019(3) 0.032(3)
C32A 0.045(4) 0.046(4) 0.051(5) 0.023(4) 0.023(4) 0.025(4)
C32B 0.047(5) 0.044(5) 0.053(5) 0.024(4) 0.021(4) 0.028(4)
C32C 0.043(5) 0.043(5) 0.051(5) 0.022(4) 0.022(4) 0.028(4)
C32D 0.042(4) 0.041(4) 0.049(4) 0.021(4) 0.021(4) 0.027(4)
C32E 0.044(4) 0.044(4) 0.054(5) 0.021(4) 0.020(4) 0.024(4)
C32F 0.045(4) 0.045(4) 0.055(5) 0.024(4) 0.020(4) 0.024(4)
S1 0.053(3) 0.0561(14) 0.0303(16) 0.0257(12) 0.0275(16) 0.0338(18)
O1 0.061(4) 0.065(3) 0.052(2) 0.034(2) 0.036(3) 0.035(3)
O2 0.061(4) 0.065(3) 0.052(2) 0.034(2) 0.036(3) 0.035(3)
O3 0.061(4) 0.065(3) 0.052(2) 0.034(2) 0.036(3) 0.035(3)
C1 0.081(6) 0.072(5) 0.050(5) 0.035(4) 0.043(4) 0.045(5)
F1 0.102(3) 0.063(2) 0.046(3) 0.019(2) 0.039(2) 0.038(3)
F2 0.102(3) 0.063(2) 0.046(3) 0.019(2) 0.039(2) 0.038(3)
F3 0.102(3) 0.063(2) 0.046(3) 0.019(2) 0.039(2) 0.038(3)
S1A 0.053(3) 0.0561(14) 0.0303(16) 0.0257(12) 0.0275(16) 0.0338(18)
O1A 0.061(4) 0.065(3) 0.052(2) 0.034(2) 0.036(3) 0.035(3)
O2A 0.061(4) 0.065(3) 0.052(2) 0.034(2) 0.036(3) 0.035(3)
O3A 0.061(4) 0.065(3) 0.052(2) 0.034(2) 0.036(3) 0.035(3)
C1A 0.081(6) 0.072(5) 0.050(5) 0.035(4) 0.043(4) 0.045(5)
F1A 0.102(3) 0.063(2) 0.046(3) 0.019(2) 0.039(2) 0.038(3)
F2A 0.102(3) 0.063(2) 0.046(3) 0.019(2) 0.039(2) 0.038(3)
F3A 0.102(3) 0.063(2) 0.046(3) 0.019(2) 0.039(2) 0.038(3)
S2 0.076(3) 0.068(2) 0.0504(18) 0.0220(16) 0.0209(18) 0.055(2)
O4 0.091(3) 0.079(3) 0.069(3) 0.036(2) 0.033(2) 0.051(2)
O5 0.091(3) 0.079(3) 0.069(3) 0.036(2) 0.033(2) 0.051(2)
O6 0.091(3) 0.079(3) 0.069(3) 0.036(2) 0.033(2) 0.051(2)
C2 0.108(6) 0.069(5) 0.095(5) 0.042(4) 0.015(4) 0.061(4)
F4 0.121(5) 0.089(4) 0.089(3) 0.023(3) -0.004(3) 0.057(4)
F5 0.121(5) 0.089(4) 0.089(3) 0.023(3) -0.004(3) 0.057(4)
F6 0.121(5) 0.089(4) 0.089(3) 0.023(3) -0.004(3) 0.057(4)
S2A 0.076(3) 0.068(2) 0.0504(18) 0.0220(16) 0.0209(18) 0.055(2)
O4A 0.091(3) 0.079(3) 0.069(3) 0.036(2) 0.033(2) 0.051(2)
O5A 0.091(3) 0.079(3) 0.069(3) 0.036(2) 0.033(2) 0.051(2)
O6A 0.091(3) 0.079(3) 0.069(3) 0.036(2) 0.033(2) 0.051(2)
C2A 0.108(6) 0.069(5) 0.095(5) 0.042(4) 0.015(4) 0.061(4)
F4A 0.121(5) 0.089(4) 0.089(3) 0.023(3) -0.004(3) 0.057(4)
F5A 0.121(5) 0.089(4) 0.089(3) 0.023(3) -0.004(3) 0.057(4)
F6A 0.121(5) 0.089(4) 0.089(3) 0.023(3) -0.004(3) 0.057(4)
S3 0.153(6) 0.166(7) 0.128(6) 0.060(5) 0.072(5) 0.082(5)
O7 0.190(17) 0.25(2) 0.195(16) 0.072(13) 0.114(14) 0.104(14)
O8 0.119(12) 0.154(13) 0.159(15) 0.052(11) 0.063(11) 0.048(10)
O9 0.175(16) 0.176(16) 0.194(13) 0.041(12) 0.056(11) 0.075(12)
C3 0.204(14) 0.200(13) 0.210(14) 0.086(10) 0.086(9) 0.103(10)
F7 0.266(18) 0.268(19) 0.218(14) 0.093(13) 0.066(12) 0.144(14)
F8 0.293(19) 0.256(18) 0.28(2) 0.145(16) 0.137(15) 0.092(13)
F9 0.264(19) 0.250(19) 0.243(16) 0.092(13) 0.125(14) 0.152(14)
S4 0.059(3) 0.086(3) 0.056(3) 0.000(2) 0.014(2) 0.042(2)
O10 0.068(8) 0.080(9) 0.074(8) 0.030(7) -0.003(6) 0.027(7)
O11 0.126(11) 0.147(12) 0.084(9) 0.060(9) 0.062(8) 0.087(10)
O12 0.137(12) 0.199(14) 0.126(13) 0.026(11) 0.090(11) 0.051(10)
C4 0.164(13) 0.177(12) 0.172(13) 0.054(8) 0.064(9) 0.114(10)
F10 0.241(15) 0.190(14) 0.089(9) 0.014(8) 0.046(10) 0.150(12)
F11 0.260(15) 0.143(13) 0.253(19) 0.034(12) 0.104(13) 0.075(12)
F12 0.34(2) 0.31(2) 0.241(18) 0.144(15) 0.087(13) 0.223(16)
S5 0.137(9) 0.134(9) 0.136(9) 0.062(7) 0.046(7) 0.074(7)
O13 0.20(2) 0.162(18) 0.186(19) 0.043(13) 0.046(18) 0.105(16)
O14 0.14(2) 0.17(2) 0.147(15) 0.079(15) 0.057(14) 0.083(15)
O15 0.180(18) 0.18(2) 0.23(2) 0.095(17) 0.104(19) 0.071(13)
C5 0.163(15) 0.159(15) 0.163(15) 0.075(10) 0.057(10) 0.084(11)
F13 0.171(16) 0.192(19) 0.22(2) 0.105(16) 0.080(16) 0.080(13)
F14 0.24(2) 0.23(2) 0.187(17) 0.130(17) 0.062(14) 0.108(16)
F15 0.21(2) 0.176(18) 0.203(18) 0.077(13) 0.079(16) 0.119(15)
N50 0.177(19) 0.154(16) 0.20(2) 0.065(15) 0.087(16) 0.046(12)
C50 0.130(11) 0.130(11) 0.128(11) 0.065(9) 0.045(8) 0.053(8)
C51 0.108(12) 0.087(11) 0.126(13) 0.057(10) 0.055(10) 0.054(9)
N52 0.118(9) 0.128(10) 0.127(10) 0.059(8) 0.061(8) 0.070(8)
C52 0.083(7) 0.101(9) 0.086(8) 0.061(7) 0.030(6) 0.052(7)
C53 0.072(7) 0.080(7) 0.103(8) 0.040(6) 0.028(6) 0.040(6)
N54 0.096(11) 0.108(11) 0.054(9) 0.035(8) 0.031(8) 0.070(10)
C54 0.088(9) 0.096(9) 0.061(9) 0.038(7) 0.026(7) 0.058(8)
C55 0.115(12) 0.117(11) 0.082(11) 0.039(9) 0.023(9) 0.075(10)
N56 0.104(13) 0.160(16) 0.097(11) 0.038(11) 0.047(9) 0.090(12)
C56 0.098(10) 0.122(11) 0.104(10) 0.045(8) 0.045(7) 0.060(8)
C57 0.088(12) 0.136(13) 0.102(11) 0.047(10) 0.042(9) 0.061(10)
N58 0.100(14) 0.109(12) 0.205(19) 0.046(12) 0.029(12) 0.064(12)
C58 0.107(10) 0.115(10) 0.118(11) 0.044(8) 0.044(8) 0.066(9)
C59 0.114(13) 0.126(12) 0.148(15) 0.035(11) 0.037(11) 0.066(11)
N60 0.071(7) 0.115(9) 0.074(7) 0.031(7) -0.011(6) 0.038(7)
C60 0.129(7) 0.125(8) 0.137(8) 0.060(6) 0.049(6) 0.062(6)
C61 0.126(8) 0.102(8) 0.137(9) 0.063(7) 0.042(7) 0.063(7)
N60A 0.071(7) 0.115(9) 0.074(7) 0.031(7) -0.011(6) 0.038(7)
C60A 0.129(7) 0.125(8) 0.137(8) 0.060(6) 0.049(6) 0.062(6)
C61A 0.126(8) 0.102(8) 0.137(9) 0.063(7) 0.042(7) 0.063(7)
B1 0.104(10) 0.095(10) 0.096(9) 0.069(8) 0.041(7) 0.031(7)
B2 0.120(11) 0.118(10) 0.133(11) 0.052(7) 0.046(8) 0.060(9)
B3 0.124(10) 0.106(11) 0.131(11) 0.069(8) 0.055(7) 0.050(7)
B4 0.139(11) 0.131(10) 0.116(9) 0.065(8) 0.054(8) 0.047(8)
B5 0.137(11) 0.140(12) 0.127(10) 0.067(8) 0.071(9) 0.045(8)
B6 0.129(11) 0.130(10) 0.133(11) 0.071(8) 0.049(8) 0.055(8)
B7 0.110(10) 0.113(11) 0.118(9) 0.055(8) 0.048(8) 0.051(8)
B8 0.084(9) 0.094(9) 0.087(10) 0.053(7) 0.041(7) 0.038(7)
B9 0.113(11) 0.116(10) 0.118(11) 0.055(7) 0.054(8) 0.047(8)
B10 0.115(10) 0.117(11) 0.126(11) 0.050(8) 0.050(7) 0.056(8)
B11 0.117(10) 0.122(10) 0.123(9) 0.053(8) 0.044(8) 0.058(8)
B12 0.116(11) 0.115(11) 0.116(9) 0.054(9) 0.045(7) 0.054(8)
O900 0.120(11) 0.111(12) 0.109(12) 0.054(9) 0.045(9) 0.060(8)
C900 0.139(13) 0.143(14) 0.146(15) 0.058(9) 0.060(10) 0.072(9)
C901 0.130(16) 0.133(16) 0.140(18) 0.073(14) 0.055(14) 0.068(12)
C902 0.154(17) 0.141(17) 0.159(19) 0.057(14) 0.054(14) 0.081(13)
C903 0.141(13) 0.144(14) 0.145(14) 0.064(10) 0.057(10) 0.065(9)
C904 0.129(16) 0.135(18) 0.145(17) 0.075(13) 0.062(13) 0.058(13)
C905 0.151(17) 0.159(19) 0.149(16) 0.059(14) 0.057(13) 0.066(14)

loop_
_atom_type_symbol
_atom_type_description
_atom_type_scat_dispersion_real
_atom_type_scat_dispersion_imag
_atom_type_scat_source
C C 0.0181 0.0091 'International Tables Vol C Tables 4.2.6.8 and 6.1.1.4'
H H 0.0000 0.0000 'International Tables Vol C Tables 4.2.6.8 and 6.1.1.4'
N N 0.0311 0.0180 'International Tables Vol C Tables 4.2.6.8 and 6.1.1.4'
Zn Zn -1.5491 0.6778 'International Tables Vol C Tables 4.2.6.8 and 6.1.1.4'
O O 0.0492 0.0322 'International Tables Vol C Tables 4.2.6.8 and 6.1.1.4'
S S 0.3331 0.5567 'International Tables Vol C Tables 4.2.6.8 and 6.1.1.4'
F F 0.0727 0.0534 'International Tables Vol C Tables 4.2.6.8 and 6.1.1.4'
B B 0.0090 0.0039 'International Tables Vol C Tables 4.2.6.8 and 6.1.1.4'

loop_
_geom_angle_atom_site_label_1
_geom_angle_atom_site_label_2
_geom_angle_atom_site_label_3
_geom_angle
N200 Zn01 N201 77.1(2)
N200 Zn01 N300 95.5(2)
N201 Zn01 N300 171.8(2)
N200 Zn01 N100 94.3(2)
N201 Zn01 N100 94.9(2)
N300 Zn01 N100 89.2(2)
N200 Zn01 N301 97.5(2)
N201 Zn01 N301 100.8(2)
N300 Zn01 N301 76.3(2)
N100 Zn01 N301 162.1(2)
N200 Zn01 N101 169.0(3)
N201 Zn01 N101 97.7(2)
N300 Zn01 N101 90.2(2)
N100 Zn01 N101 76.4(2)
N301 Zn01 N101 93.0(2)
N306 Zn02 N106 91.5(3)
N306 Zn02 N206 95.5(3)
N106 Zn02 N206 93.5(3)
N306 Zn02 N207 169.9(3)
N106 Zn02 N207 95.3(3)
N206 Zn02 N207 76.7(3)
N306 Zn02 N307 75.9(2)
N106 Zn02 N307 165.1(3)
N206 Zn02 N307 95.5(3)
N207 Zn02 N307 98.3(3)
N306 Zn02 N107 91.9(2)
N106 Zn02 N107 76.1(2)
N206 Zn02 N107 167.4(3)
N207 Zn02 N107 96.9(2)
N307 Zn02 N107 96.1(2)
N303 Zn03 N104 93.2(3)
N303 Zn03 N103 97.3(3)
N104 Zn03 N103 76.7(3)
N303 Zn03 N203 94.8(3)
N104 Zn03 N203 168.6(3)
N103 Zn03 N203 94.2(3)
N303 Zn03 N204 166.2(3)
N104 Zn03 N204 97.6(3)
N103 Zn03 N204 93.5(3)
N203 Zn03 N204 75.8(3)
N303 Zn03 N304 77.0(3)
N104 Zn03 N304 97.1(3)
N103 Zn03 N304 171.5(3)
N203 Zn03 N304 92.6(3)
N204 Zn03 N304 93.1(2)
C100 N100 C104 117.5(7)
C100 N100 Zn01 128.1(6)
C104 N100 Zn01 114.1(5)
C105 N101 C106 119.3(7)
C105 N101 Zn01 111.5(5)
C106 N101 Zn01 129.1(5)
C114 N102 C112 119.8(6)
C114 N102 H10N 115(4)
C112 N102 H10N 125(4)
C115 N103 C119 118.3(8)
C115 N103 Zn03 128.0(7)
C119 N103 Zn03 113.6(5)
C120 N104 C121 118.2(7)
C120 N104 Zn03 113.0(5)
C121 N104 Zn03 128.1(6)
C129 N105 C127 121.6(6)
C129 N105 H11N 117(5)
C127 N105 H11N 120(5)
C130 N106 C134 118.2(8)
C130 N106 Zn02 128.0(6)
C134 N106 Zn02 113.5(5)
C135 N107 C136 118.9(6)
C135 N107 Zn02 111.8(5)
C136 N107 Zn02 129.2(5)
C144 N108 C142 119.9(6)
C144 N108 H12N 126(5)
C142 N108 H12N 114(5)
N100 C100 C101 123.9(9)
N100 C100 H100 118.0
C101 C100 H100 118.0
C102 C101 C100 117.8(9)
C102 C101 H101 121.1
C100 C101 H101 121.1
C101 C102 C103 120.5(10)
C101 C102 H10A 119.7
C103 C102 H10A 119.7
C104 C103 C102 117.4(10)
C104 C103 H103 121.3
C102 C103 H103 121.3
N100 C104 C103 122.8(8)
N100 C104 C105 115.5(7)
C103 C104 C105 121.7(8)
N101 C105 C104 121.8(8)
N101 C105 H10B 119.1
C104 C105 H10B 119.1
C107 C106 C111 119.3(6)
C107 C106 N101 122.1(6)
C111 C106 N101 118.6(6)
C108 C107 C106 120.4(7)
C108 C107 H107 119.8
C106 C107 H107 119.8
C107 C108 C109 121.0(7)
C107 C108 H10C 119.5
C109 C108 H10C 119.5
C110 C109 C108 118.1(6)
C110 C109 C112 120.9(6)
C108 C109 C112 120.9(6)
C109 C110 C111 121.3(6)
C109 C110 H110 119.4
C111 C110 H110 119.4
C110 C111 C106 119.7(7)
C110 C111 H111 120.1
C106 C111 H111 120.1
N102 C112 C109 110.1(6)
N102 C112 C113 109.8(6)
C109 C112 C113 112.2(6)
N102 C112 H112 108.2
C109 C112 H112 108.2
C113 C112 H112 108.2
C112 C113 H11A 109.5
C112 C113 H11B 109.5
H11A C113 H11B 109.5
C112 C113 H11C 109.5
H11A C113 H11C 109.5
H11B C113 H11C 109.5
O100 C114 N102 123.6(6)
O100 C114 C145 120.3(6)
N102 C114 C145 116.1(6)
N103 C115 C116 122.3(10)
N103 C115 H115 118.8
C116 C115 H115 118.8
C117 C116 C115 119.5(10)
C117 C116 H116 120.3
C115 C116 H116 120.3
C116 C117 C118 120.4(11)
C116 C117 H117 119.8
C118 C117 H117 119.8
C117 C118 C119 117.2(10)
C117 C118 H118 121.4
C119 C118 H118 121.4
N103 C119 C118 122.2(8)
N103 C119 C120 115.5(7)
C118 C119 C120 122.2(8)
N104 C120 C119 121.2(8)
N104 C120 H120 119.4
C119 C120 H120 119.4
C126 C121 C122 118.4(7)
C126 C121 N104 122.0(7)
C122 C121 N104 119.4(7)
C121 C122 C123 119.7(8)
C121 C122 H122 120.2
C123 C122 H122 120.2
C122 C123 C124 121.8(8)
C122 C123 H123 119.1
C124 C123 H123 119.1
C125 C124 C123 115.4(7)
C125 C124 C127 120.4(6)
C123 C124 C127 124.0(7)
C124 C125 C126 122.0(7)
C124 C125 H125 119.0
C126 C125 H125 119.0
C121 C126 C125 121.0(7)
C121 C126 H126 119.5
C125 C126 H126 119.5
N105 C127 C128 109.4(6)
N105 C127 C124 111.3(6)
C128 C127 C124 111.0(6)
N105 C127 H127 108.3
C128 C127 H127 108.3
C124 C127 H127 108.3
C127 C128 H12A 109.5
C127 C128 H12B 109.5
H12A C128 H12B 109.5
C127 C128 H12C 109.5
H12A C128 H12C 109.5
H12B C128 H12C 109.5
O101 C129 N105 123.3(7)
O101 C129 C147 120.5(6)
N105 C129 C147 116.2(6)
N106 C130 C131 122.1(10)
N106 C130 H130 118.9
C131 C130 H130 118.9
C132 C131 C130 120.1(10)
C132 C131 H131 119.9
C130 C131 H131 119.9
C131 C132 C133 118.5(10)
C131 C132 H132 120.8
C133 C132 H132 120.8
C132 C133 C134 118.7(9)
C132 C133 H133 120.6
C134 C133 H133 120.6
N106 C134 C133 122.3(8)
N106 C134 C135 116.6(7)
C133 C134 C135 121.1(8)
N107 C135 C134 121.0(7)
N107 C135 H135 119.5
C134 C135 H135 119.5
C141 C136 C137 119.6(6)
C141 C136 N107 117.6(6)
C137 C136 N107 122.7(6)
C138 C137 C136 119.6(7)
C138 C137 H137 120.2
C136 C137 H137 120.2
C137 C138 C139 122.0(6)
C137 C138 H138 119.0
C139 C138 H138 119.0
C140 C139 C138 117.0(6)
C140 C139 C142 121.7(6)
C138 C139 C142 121.2(6)
C141 C140 C139 122.3(7)
C141 C140 H140 118.9
C139 C140 H140 118.9
C140 C141 C136 119.4(7)
C140 C141 H141 120.3
C136 C141 H141 120.3
N108 C142 C139 111.1(5)
N108 C142 C143 110.8(6)
C139 C142 C143 111.0(6)
N108 C142 H142 107.9
C139 C142 H142 107.9
C143 C142 H142 107.9
C142 C143 H14A 109.5
C142 C143 H14B 109.5
H14A C143 H14B 109.5
C142 C143 H14C 109.5
H14A C143 H14C 109.5
H14B C143 H14C 109.5
O102 C144 N108 122.6(6)
O102 C144 C149 119.9(6)
N108 C144 C149 117.5(6)
C150 C145 C146 119.5(6)
C150 C145 C114 118.0(6)
C146 C145 C114 122.5(6)
C145 C146 C147 120.6(6)
C145 C146 H146 119.7
C147 C146 H146 119.7
C148 C147 C146 119.2(6)
C148 C147 C129 122.2(6)
C146 C147 C129 118.5(6)
C147 C148 C149 120.5(6)
C147 C148 H148 119.7
C149 C148 H148 119.7
C150 C149 C148 119.2(6)
C150 C149 C144 123.3(6)
C148 C149 C144 117.5(6)
C145 C150 C149 121.0(6)
C145 C150 H150 119.5
C149 C150 H150 119.5
C200 N200 C204 118.5(7)
C200 N200 Zn01 127.5(5)
C204 N200 Zn01 113.7(5)
C205 N201 C206 120.2(6)
C205 N201 Zn01 114.1(5)
C206 N201 Zn01 125.7(5)
C214 N202 C212 122.5(6)
C214 N202 H20N 119(4)
C212 N202 H20N 118(4)
C215 N203 C219 118.6(9)
C215 N203 Zn03 127.9(8)
C219 N203 Zn03 113.5(5)
C220 N204 C221 119.3(8)
C220 N204 Zn03 113.6(6)
C221 N204 Zn03 126.9(5)
C229 N205 C227 122.4(6)
C229 N205 H21N 122(4)
C227 N205 H21N 114(4)
C230 N206 C234 119.3(8)
C230 N206 Zn02 127.8(7)
C234 N206 Zn02 112.8(6)
C235 N207 C236 118.2(7)
C235 N207 Zn02 113.9(6)
C236 N207 Zn02 127.6(5)
C244 N208 C242 123.3(7)
C244 N208 H22N 110(4)
C242 N208 H22N 123(4)
N200 C200 C201 121.8(8)
N200 C200 H200 119.1
C201 C200 H200 119.1
C202 C201 C200 119.9(8)
C202 C201 H201 120.0
C200 C201 H201 120.0
C203 C202 C201 118.1(8)
C203 C202 H20A 120.9
C201 C202 H20A 120.9
C204 C203 C202 119.0(8)
C204 C203 H203 120.5
C202 C203 H203 120.5
N200 C204 C203 122.6(7)
N200 C204 C205 114.9(6)
C203 C204 C205 122.5(7)
N201 C205 C204 120.1(7)
N201 C205 H20B 120.0
C204 C205 H20B 120.0
C207 C206 C211 119.9(6)
C207 C206 N201 119.3(6)
C211 C206 N201 120.6(7)
C206 C207 C208 120.5(7)
C206 C207 H207 119.7
C208 C207 H207 119.7
C207 C208 C209 120.3(7)
C207 C208 H20C 119.8
C209 C208 H20C 119.8
C210 C209 C208 118.6(6)
C210 C209 C212 122.4(6)
C208 C209 C212 118.7(6)
C209 C210 C211 121.9(6)
C209 C210 H210 119.1
C211 C210 H210 119.1
C210 C211 C206 118.7(7)
C210 C211 H211 120.6
C206 C211 H211 120.6
N202 C212 C209 113.5(6)
N202 C212 C213 108.8(6)
C209 C212 C213 109.0(6)
N202 C212 H212 108.5
C209 C212 H212 108.5
C213 C212 H212 108.5
C212 C213 H21A 109.5
C212 C213 H21B 109.5
H21A C213 H21B 109.5
C212 C213 H21C 109.5
H21A C213 H21C 109.5
H21B C213 H21C 109.5
O200 C214 N202 122.7(6)
O200 C214 C245 120.1(6)
N202 C214 C245 117.1(6)
N203 C215 C216 121.6(11)
N203 C215 H215 119.2
C216 C215 H215 119.2
C217 C216 C215 120.0(11)
C217 C216 H216 120.0
C215 C216 H216 120.0
C216 C217 C218 119.7(11)
C216 C217 H217 120.1
C218 C217 H217 120.1
C217 C218 C219 117.8(11)
C217 C218 H218 121.1
C219 C218 H218 121.1
N203 C219 C218 122.1(9)
N203 C219 C220 116.5(8)
C218 C219 C220 121.3(10)
N204 C220 C219 120.4(9)
N204 C220 H220 119.8
C219 C220 H220 119.8
C222 C221 C226 118.6(7)
C222 C221 N204 120.8(7)
C226 C221 N204 120.5(7)
C221 C222 C223 120.8(7)
C221 C222 H222 119.6
C223 C222 H222 119.6
C224 C223 C222 120.4(7)
C224 C223 H223 119.8
C222 C223 H223 119.8
C223 C224 C225 118.2(6)
C223 C224 C227 123.0(6)
C225 C224 C227 118.6(6)
C226 C225 C224 121.5(7)
C226 C225 H225 119.3
C224 C225 H225 119.3
C225 C226 C221 120.3(7)
C225 C226 H226 119.8
C221 C226 H226 119.8
N205 C227 C224 112.8(5)
N205 C227 C228 109.9(6)
C224 C227 C228 110.6(6)
N205 C227 H227 107.8
C224 C227 H227 107.8
C228 C227 H227 107.8
C227 C228 H22A 109.5
C227 C228 H22B 109.5
H22A C228 H22B 109.5
C227 C228 H22C 109.5
H22A C228 H22C 109.5
H22B C228 H22C 109.5
O201 C229 N205 123.3(6)
O201 C229 C247 119.4(6)
N205 C229 C247 117.1(6)
N206 C230 C231 122.0(10)
N206 C230 H230 119.0
C231 C230 H230 119.0
C230 C231 C232 119.2(10)
C230 C231 H231 120.4
C232 C231 H231 120.4
C231 C232 C233 120.1(11)
C231 C232 H232 120.0
C233 C232 H232 120.0
C232 C233 C234 117.4(11)
C232 C233 H233 121.3
C234 C233 H233 121.3
N206 C234 C233 122.0(9)
N206 C234 C235 116.2(8)
C233 C234 C235 121.7(10)
N207 C235 C234 120.2(9)
N207 C235 H235 119.9
C234 C235 H235 119.9
C241 C236 C237 120.6(7)
C241 C236 N207 121.5(7)
C237 C236 N207 117.8(7)
C238 C237 C236 119.8(8)
C238 C237 H237 120.1
C236 C237 H237 120.1
C237 C238 C239 120.5(7)
C237 C238 H238 119.8
C239 C238 H238 119.8
C240 C239 C238 118.6(7)
C240 C239 C242 122.3(6)
C238 C239 C242 119.0(6)
C239 C240 C241 121.7(7)
C239 C240 H240 119.1
C241 C240 H240 119.1
C236 C241 C240 118.8(7)
C236 C241 H241 120.6
C240 C241 H241 120.6
N208 C242 C239 113.0(6)
N208 C242 C243 108.2(6)
C239 C242 C243 111.2(6)
N208 C242 H242 108.1
C239 C242 H242 108.1
C243 C242 H242 108.1
C242 C243 H24A 109.5
C242 C243 H24B 109.5
H24A C243 H24B 109.5
C242 C243 H24C 109.5
H24A C243 H24C 109.5
H24B C243 H24C 109.5
O202 C244 N208 123.2(6)
O202 C244 C249 119.7(6)
N208 C244 C249 117.1(6)
C250 C245 C246 119.0(6)
C250 C245 C214 118.9(6)
C246 C245 C214 121.6(6)
C247 C246 C245 120.8(6)
C247 C246 H246 119.6
C245 C246 H246 119.6
C248 C247 C246 119.1(6)
C248 C247 C229 120.2(6)
C246 C247 C229 119.6(6)
C247 C248 C249 120.9(6)
C247 C248 H248 119.6
C249 C248 H248 119.6
C250 C249 C248 119.5(6)
C250 C249 C244 120.7(6)
C248 C249 C244 118.9(6)
C245 C250 C249 120.7(6)
C245 C250 H250 119.6
C249 C250 H250 119.6
C300 N300 C304 117.8(6)
C300 N300 Zn01 127.9(5)
C304 N300 Zn01 114.3(4)
C305 N301 C306 118.5(6)
C305 N301 Zn01 112.5(5)
C306 N301 Zn01 129.0(5)
C314 N302 C312 121.3(7)
C314 N302 H30N 123(5)
C312 N302 H30N 116(5)
C319 N303 C315 118.2(8)
C319 N303 Zn03 113.9(5)
C315 N303 Zn03 127.8(7)
C320 N304 C321 118.1(7)
C320 N304 C32A 116.3(9)
C320 N304 Zn03 112.2(6)
C321 N304 Zn03 129.6(6)
C32A N304 Zn03 131.5(7)
C329 N305 C327 122.2(6)
C329 N305 H31N 120(5)
C327 N305 H31N 113(5)
C330 N306 C334 116.9(7)
C330 N306 Zn02 128.8(6)
C334 N306 Zn02 114.1(5)
C335 N307 C336 117.7(7)
C335 N307 Zn02 113.3(5)
C336 N307 Zn02 128.9(5)
C344 N308 C342 124.1(8)
C344 N308 H32N 118(6)
C342 N308 H32N 118(6)
N300 C300 C301 122.8(8)
N300 C300 H300 118.6
C301 C300 H300 118.6
C302 C301 C300 119.1(7)
C302 C301 H301 120.4
C300 C301 H301 120.4
C301 C302 C303 118.5(7)
C301 C302 H30A 120.8
C303 C302 H30A 120.7
C304 C303 C302 119.3(7)
C304 C303 H303 120.3
C302 C303 H303 120.3
N300 C304 C303 122.4(6)
N300 C304 C305 115.3(6)
C303 C304 C305 122.3(7)
N301 C305 C304 121.2(7)
N301 C305 H30B 119.4
C304 C305 H30B 119.4
C311 C306 C307 119.7(6)
C311 C306 N301 121.7(6)
C307 C306 N301 118.6(6)
C308 C307 C306 119.9(7)
C308 C307 H307 120.0
C306 C307 H307 120.0
C309 C308 C307 120.9(7)
C309 C308 H30D 119.6
C307 C308 H30D 119.6
C310 C309 C308 118.7(6)
C310 C309 C312 119.4(7)
C308 C309 C312 121.9(7)
C309 C310 C311 121.3(7)
C309 C310 H310 119.4
C311 C310 H310 119.4
C306 C311 C310 119.6(7)
C306 C311 H311 120.2
C310 C311 H311 120.2
N302 C312 C313 109.9(7)
N302 C312 C309 111.9(6)
C313 C312 C309 113.6(7)
N302 C312 H312 107.0
C313 C312 H312 107.0
C309 C312 H312 107.0
C312 C313 H31A 109.5
C312 C313 H31B 109.5
H31A C313 H31B 109.5
C312 C313 H31C 109.5
H31A C313 H31C 109.5
H31B C313 H31C 109.5
O300 C314 N302 122.3(7)
O300 C314 C345 119.7(6)
N302 C314 C345 118.0(7)
N303 C315 C316 122.9(10)
N303 C315 H315 118.5
C316 C315 H315 118.5
C317 C316 C315 119.3(10)
C317 C316 H316 120.3
C315 C316 H316 120.3
C316 C317 C318 119.4(11)
C316 C317 H317 120.3
C318 C317 H317 120.3
C319 C318 C317 119.1(11)
C319 C318 H318 120.4
C317 C318 H318 120.4
N303 C319 C318 120.9(8)
N303 C319 C320 117.5(8)
C318 C319 C320 121.6(9)
N304 C320 C319 119.3(8)
N304 C320 H320 120.3
C319 C320 H320 120.3
C322 C321 C326 120.0
C322 C321 N304 119.3(6)
C326 C321 N304 120.6(6)
C323 C322 C321 120.0
C323 C322 H322 120.0
C321 C322 H322 120.0
C322 C323 C324 120.0
C322 C323 H323 120.0
C324 C323 H323 120.0
C323 C324 C325 120.0
C323 C324 C327 121.2(5)
C325 C324 C327 118.6(5)
C326 C325 C324 120.0
C326 C325 H325 120.0
C324 C325 H325 120.0
C325 C326 C321 120.0
C325 C326 H326 120.0
C321 C326 H326 120.0
N305 C327 C328 108.2(6)
N305 C327 C324 112.2(6)
C328 C327 C324 114.6(6)
N305 C327 H327 107.1
C328 C327 H327 107.1
C324 C327 H327 107.1
C327 C328 H32A 109.5
C327 C328 H32B 109.5
H32A C328 H32B 109.5
C327 C328 H32C 109.5
H32A C328 H32C 109.5
H32B C328 H32C 109.5
O301 C329 N305 121.0(7)
O301 C329 C347 120.0(6)
N305 C329 C347 119.0(6)
N306 C330 C331 123.5(9)
N306 C330 H330 118.3
C331 C330 H330 118.3
C332 C331 C330 119.6(8)
C332 C331 H331 120.2
C330 C331 H331 120.2
C331 C332 C333 118.3(9)
C331 C332 H332 120.9
C333 C332 H332 120.9
C334 C333 C332 119.4(9)
C334 C333 H333 120.3
C332 C333 H333 120.3
N306 C334 C333 122.3(7)
N306 C334 C335 115.7(7)
C333 C334 C335 121.8(8)
N307 C335 C334 120.0(8)
N307 C335 H335 120.0
C334 C335 H335 120.0
C337 C336 C341 118.9(7)
C337 C336 N307 118.8(7)
C341 C336 N307 122.2(7)
C338 C337 C336 120.8(7)
C338 C337 H337 119.6
C336 C337 H337 119.6
C337 C338 C339 121.5(7)
C337 C338 H338 119.3
C339 C338 H338 119.3
C340 C339 C338 117.5(7)
C340 C339 C342 120.3(7)
C338 C339 C342 122.3(7)
C339 C340 C341 121.6(7)
C339 C340 H340 119.2
C341 C340 H340 119.2
C336 C341 C340 119.8(7)
C336 C341 H341 120.1
C340 C341 H341 120.1
N308 C342 C339 112.3(6)
N308 C342 C343 108.7(7)
C339 C342 C343 115.3(7)
N308 C342 H342 106.7
C339 C342 H342 106.7
C343 C342 H342 106.7
C342 C343 H34A 109.5
C342 C343 H34B 109.5
H34A C343 H34B 109.5
C342 C343 H34C 109.5
H34A C343 H34C 109.5
H34B C343 H34C 109.5
O302 C344 N308 122.1(7)
O302 C344 C349 120.5(7)
N308 C344 C349 117.3(7)
C346 C345 C350 119.4(6)
C346 C345 C314 124.8(6)
C350 C345 C314 115.8(6)
C345 C346 C347 120.8(6)
C345 C346 H346 119.6
C347 C346 H346 119.6
C348 C347 C346 119.2(6)
C348 C347 C329 122.4(6)
C346 C347 C329 118.3(6)
C347 C348 C349 120.5(6)
C347 C348 H348 119.8
C349 C348 H348 119.8
C350 C349 C348 119.8(6)
C350 C349 C344 122.1(6)
C348 C349 C344 118.1(6)
C349 C350 C345 120.4(7)
C349 C350 H350 119.8
C345 C350 H350 119.8
C32B C32A C32F 120.0
C32B C32A N304 119.3(9)
C32F C32A N304 120.7(9)
C32A C32B C32C 120.0
C32A C32B H32D 120.0
C32C C32B H32D 120.0
C32B C32C C32D 120.0
C32B C32C H32E 120.0
C32D C32C H32E 120.0
C32C C32D C32E 120.0
C32F C32E C32D 120.0
C32F C32E H32F 120.0
C32D C32E H32F 120.0
C32E C32F C32A 120.0
C32E C32F H32G 120.0
C32A C32F H32G 120.0
O2 S1 O1 113.4(6)
O2 S1 O3 116.9(6)
O1 S1 O3 113.4(6)
O2 S1 C1 104.9(6)
O1 S1 C1 105.8(6)
O3 S1 C1 100.4(6)
F1 C1 F2 108.7(9)
F1 C1 F3 112.2(11)
F2 C1 F3 111.1(11)
F1 C1 S1 110.7(8)
F2 C1 S1 108.2(8)
F3 C1 S1 105.9(8)
O1A S1A O2A 117.2(19)
O1A S1A O3A 107.4(19)
O2A S1A O3A 123(2)
O1A S1A C1A 105.0(17)
O2A S1A C1A 99.0(16)
O3A S1A C1A 102.1(15)
F2A C1A F3A 103(2)
F2A C1A F1A 102(2)
F3A C1A F1A 115(2)
F2A C1A S1A 115.0(18)
F3A C1A S1A 111.6(17)
F1A C1A S1A 109.9(17)
O6 S2 O4 118.0(8)
O6 S2 O5 113.3(6)
O4 S2 O5 113.2(8)
O6 S2 C2 105.7(6)
O4 S2 C2 101.9(7)
O5 S2 C2 102.3(6)
F4 C2 F6 111.1(12)
F4 C2 F5 117.5(11)
F6 C2 F5 112.9(13)
F4 C2 S2 107.3(10)
F6 C2 S2 104.7(8)
F5 C2 S2 101.9(9)
O4A S2A O6A 119(2)
O4A S2A O5A 111.9(15)
O6A S2A O5A 118(2)
O4A S2A C2A 110.8(13)
O6A S2A C2A 97.7(17)
O5A S2A C2A 95.3(13)
F5A C2A F4A 109(2)
F5A C2A F6A 109(2)
F4A C2A F6A 110(2)
F5A C2A S2A 122(2)
F4A C2A S2A 105.0(16)
F6A C2A S2A 102.0(16)
O7 S3 O8 112.2(16)
O7 S3 O9 116.6(16)
O8 S3 O9 112.3(15)
O7 S3 C3 105.9(15)
O8 S3 C3 107.7(13)
O9 S3 C3 100.9(13)
F9 C3 F7 111(2)
F9 C3 F8 110(2)
F7 C3 F8 110(2)
F9 C3 S3 110.3(19)
F7 C3 S3 108.9(19)
F8 C3 S3 105.5(19)
O11 S4 O12 107.6(13)
O11 S4 O10 114.0(9)
O12 S4 O10 118.7(10)
O11 S4 C4 102.6(10)
O12 S4 C4 101.6(11)
O10 S4 C4 110.4(9)
F12 C4 F11 111(2)
F12 C4 F10 110(2)
F11 C4 F10 123(2)
F12 C4 S4 107.0(18)
F11 C4 S4 98.9(15)
F10 C4 S4 104.9(14)
O14 S5 O13 124(2)
O14 S5 O15 116(2)
O13 S5 O15 112(2)
O14 S5 C5 98.0(17)
O13 S5 C5 100.6(18)
O15 S5 C5 100.9(19)
F14 C5 F13 105(3)
F14 C5 F15 115(3)
F13 C5 F15 117(3)
F14 C5 S5 108(2)
F13 C5 S5 106(2)
F15 C5 S5 106(2)
N50 C50 C51 161(4)
C50 C51 H51A 109.5
C50 C51 H51B 109.5
H51A C51 H51B 109.5
C50 C51 H51C 109.5
H51A C51 H51C 109.5
H51B C51 H51C 109.5
N52 C52 C53 178.9(15)
C52 C53 H53A 109.5
C52 C53 H53B 109.5
H53A C53 H53B 109.5
C52 C53 H53C 109.5
H53A C53 H53C 109.5
H53B C53 H53C 109.5
N54 C54 C55 177(3)
C54 C55 H55A 109.5
C54 C55 H55B 109.5
H55A C55 H55B 109.5
C54 C55 H55C 109.5
H55A C55 H55C 109.5
H55B C55 H55C 109.5
N56 C56 C57 176(3)
C56 C57 H57A 109.5
C56 C57 H57B 109.5
H57A C57 H57B 109.5
C56 C57 H57C 109.5
H57A C57 H57C 109.5
H57B C57 H57C 109.5
N58 C58 C59 176(4)
C58 C59 H59A 109.5
C58 C59 H59B 109.5
H59A C59 H59B 109.5
C58 C59 H59C 109.5
H59A C59 H59C 109.5
H59B C59 H59C 109.5
N60 C60 C61 178(3)
C60 C61 H61A 109.5
C60 C61 H61B 109.5
H61A C61 H61B 109.5
C60 C61 H61C 109.5
H61A C61 H61C 109.5
H61B C61 H61C 109.5
N60A C60A C61A 151(3)
C60A C61A H61D 109.5
C60A C61A H61E 109.5
H61D C61A H61E 109.5
C60A C61A H61F 109.5
H61D C61A H61F 109.5
H61E C61A H61F 109.5
B2 B1 B3 66.8(11)
B2 B1 B5 104.5(11)
B3 B1 B5 104.9(11)
B2 B1 B6 60.0(12)
B3 B1 B6 110.8(10)
B5 B1 B6 55.0(13)
B2 B1 B4 109.8(10)
B3 B1 B4 58.4(12)
B5 B1 B4 57.1(12)
B6 B1 B4 102.6(12)
B2 B1 H1 119.0
B3 B1 H1 119.1
B5 B1 H1 126.8
B6 B1 H1 123.9
B4 B1 H1 124.2
B1 B2 B6 60.2(7)
B1 B2 B11 109.2(10)
B6 B2 B11 60.2(7)
B1 B2 B7 105.2(10)
B6 B2 B7 108.1(11)
B11 B2 B7 63.1(12)
B1 B2 B3 56.7(7)
B6 B2 B3 103.2(11)
B11 B2 B3 106.7(10)
B7 B2 B3 57.1(7)
B1 B2 H2 122.7
B6 B2 H2 122.7
B11 B2 H2 119.7
B7 B2 H2 121.9
B3 B2 H2 125.8
B4 B3 B8 60.6(7)
B4 B3 B1 61.0(7)
B8 B3 B1 108.6(10)
B4 B3 B7 108.3(10)
B8 B3 B7 61.1(11)
B1 B3 B7 104.9(10)
B4 B3 B2 104.0(11)
B8 B3 B2 104.4(10)
B1 B3 B2 56.5(7)
B7 B3 B2 56.8(7)
B4 B3 H3 121.6
B8 B3 H3 121.2
B1 B3 H3 122.6
B7 B3 H3 122.6
B2 B3 H3 126.4
B5 B4 B3 110.0(12)
B5 B4 B8 107.6(11)
B3 B4 B8 60.6(7)
B5 B4 B9 61.6(7)
B3 B4 B9 107.1(10)
B8 B4 B9 56.9(11)
B5 B4 B1 61.2(7)
B3 B4 B1 60.6(7)
B8 B4 B1 108.3(10)
B9 B4 B1 109.2(10)
B5 B4 H4 120.2
B3 B4 H4 121.0
B8 B4 H4 123.0
B9 B4 H4 122.4
B1 B4 H4 120.6
B6 B5 B4 112.5(12)
B6 B5 B10 62.5(8)
B4 B5 B10 107.9(11)
B6 B5 B1 62.6(8)
B4 B5 B1 61.6(8)
B10 B5 B1 111.1(10)
B6 B5 B9 107.7(11)
B4 B5 B9 61.3(7)
B10 B5 B9 55.7(12)
B1 B5 B9 109.3(10)
B6 B5 H5 119.0
B4 B5 H5 119.7
B10 B5 H5 122.2
B1 B5 H5 119.2
B9 B5 H5 123.5
B5 B6 B10 62.4(8)
B5 B6 B2 110.3(12)
B10 B6 B2 107.4(11)
B5 B6 B1 62.4(8)
B10 B6 B1 110.9(10)
B2 B6 B1 59.9(7)
B5 B6 B11 110.0(11)
B10 B6 B11 58.5(12)
B2 B6 B11 59.9(7)
B1 B6 B11 108.8(10)
B5 B6 H6 118.9
B10 B6 H6 121.2
B2 B6 H6 122.0
B1 B6 H6 120.1
B11 B6 H6 122.0
B12 B7 B2 107.4(10)
B12 B7 B3 108.6(10)
B2 B7 B3 66.1(11)
B12 B7 B8 59.1(7)
B2 B7 B8 109.8(10)
B3 B7 B8 58.8(7)
B12 B7 B11 58.3(7)
B2 B7 B11 58.1(7)
B3 B7 B11 109.8(10)
B8 B7 B11 104.4(11)
B12 B7 H7 122.8
B2 B7 H7 119.6
B3 B7 H7 118.8
B8 B7 H7 123.4
B11 B7 H7 123.9
B9 B8 B3 109.5(11)
B9 B8 B4 61.8(7)
B3 B8 B4 58.7(12)
B9 B8 B12 61.5(7)
B3 B8 B12 110.1(10)
B4 B8 B12 110.6(10)
B9 B8 B7 107.5(11)
B3 B8 B7 60.1(7)
B4 B8 B7 106.0(10)
B12 B8 B7 59.6(7)
B9 B8 H8 120.5
B3 B8 H8 121.1
B4 B8 H8 121.7
B12 B8 H8 119.8
B7 B8 H8 123.4
B10 B9 B8 112.2(12)
B10 B9 B12 62.2(8)
B8 B9 B12 61.5(7)
B10 B9 B4 109.5(11)
B8 B9 B4 61.3(7)
B12 B9 B4 110.3(10)
B10 B9 B5 61.9(7)
B8 B9 B5 107.4(11)
B12 B9 B5 109.8(10)
B4 B9 B5 57.1(12)
B10 B9 H9 118.7
B8 B9 H9 120.2
B12 B9 H9 119.6
B4 B9 H9 121.8
B5 B9 H9 122.7
B9 B10 B11 110.3(12)
B9 B10 B5 62.4(8)
B11 B10 B5 105.9(11)
B9 B10 B6 107.1(11)
B11 B10 B6 60.9(7)
B5 B10 B6 55.1(13)
B9 B10 B12 61.9(8)
B11 B10 B12 60.7(7)
B5 B10 B12 109.9(10)
B6 B10 B12 108.7(10)
B9 B10 H10 119.7
B11 B10 H10 121.3
B5 B10 H10 123.0
B6 B10 H10 123.6
B12 B10 H10 119.8
B10 B11 B2 109.0(11)
B10 B11 B12 60.7(7)
B2 B11 B12 108.1(10)
B10 B11 B6 60.6(7)
B2 B11 B6 59.9(12)
B12 B11 B6 108.5(10)
B10 B11 B7 105.5(11)
B2 B11 B7 58.8(7)
B12 B11 B7 58.4(7)
B6 B11 B7 104.6(10)
B10 B11 H11 121.4
B2 B11 H11 121.3
B12 B11 H11 121.3
B6 B11 H11 122.3
B7 B11 H11 124.8
B9 B12 B8 57.0(11)
B9 B12 B10 55.9(12)
B8 B12 B10 103.4(11)
B9 B12 B11 103.8(11)
B8 B12 B11 110.0(10)
B10 B12 B11 58.6(12)
B9 B12 B7 105.5(11)
B8 B12 B7 61.3(11)
B10 B12 B7 107.6(11)
B11 B12 B7 63.3(12)
B9 B12 H12 126.2
B8 B12 H12 122.4
B10 B12 H12 124.8
B11 B12 H12 120.9
B7 B12 H12 120.1
C900 O900 C903 128(4)
C902 C900 O900 133(5)
C902 C900 C901 101(4)
O900 C900 C901 103(4)
C902 C900 H900 105.6
O900 C900 H900 105.6
C901 C900 H900 105.6
C900 C901 H90A 109.5
C900 C901 H90B 109.5
H90A C901 H90B 109.5
C900 C901 H90C 109.5
H90A C901 H90C 109.5
H90B C901 H90C 109.5
C900 C902 H90D 109.5
C900 C902 H90E 109.5
H90D C902 H90E 109.5
C900 C902 H90F 109.5
H90D C902 H90F 109.5
H90E C902 H90F 109.5
O900 C903 C904 103(4)
O900 C903 C905 108(4)
C904 C903 C905 105(4)
O900 C903 H903 113.6
C904 C903 H903 113.6
C905 C903 H903 113.6
C903 C904 H90G 109.5
C903 C904 H90H 109.5
H90G C904 H90H 109.5
C903 C904 H90I 109.5
H90G C904 H90I 109.5
H90H C904 H90I 109.5
C903 C905 H90J 109.5
C903 C905 H90K 109.5
H90J C905 H90K 109.5
C903 C905 H90L 109.5
H90J C905 H90L 109.5
H90K C905 H90L 109.5

loop_
_geom_bond_atom_site_label_1
_geom_bond_atom_site_label_2
_geom_bond_distance
Zn01 N200 2.149(6)
Zn01 N201 2.154(6)
Zn01 N300 2.155(6)
Zn01 N100 2.159(6)
Zn01 N301 2.217(6)
Zn01 N101 2.236(6)
Zn02 N306 2.163(7)
Zn02 N106 2.165(7)
Zn02 N206 2.170(7)
Zn02 N207 2.175(7)
Zn02 N307 2.210(6)
Zn02 N107 2.241(6)
Zn03 N303 2.111(8)
Zn03 N104 2.163(7)
Zn03 N103 2.165(7)
Zn03 N203 2.189(8)
Zn03 N204 2.194(7)
Zn03 N304 2.209(7)
O100 C114 1.225(7)
O101 C129 1.231(8)
O102 C144 1.226(7)
N100 C100 1.323(9)
N100 C104 1.356(9)
N101 C105 1.267(9)
N101 C106 1.435(8)
N102 C114 1.339(8)
N102 C112 1.480(8)
N102 H10N 0.93(6)
N103 C115 1.326(10)
N103 C119 1.331(10)
N104 C120 1.267(9)
N104 C121 1.405(9)
N105 C129 1.337(8)
N105 C127 1.479(9)
N105 H11N 0.87(6)
N106 C130 1.326(10)
N106 C134 1.359(10)
N107 C135 1.275(9)
N107 C136 1.427(8)
N108 C144 1.337(8)
N108 C142 1.467(8)
N108 H12N 0.79(6)
C100 C101 1.382(11)
C100 H100 0.9500
C101 C102 1.361(12)
C101 H101 0.9500
C102 C103 1.393(12)
C102 H10A 0.9500
C103 C104 1.379(11)
C103 H103 0.9500
C104 C105 1.463(10)
C105 H10B 0.9500
C106 C107 1.382(9)
C106 C111 1.386(9)
C107 C108 1.377(10)
C107 H107 0.9500
C108 C109 1.388(9)
C108 H10C 0.9500
C109 C110 1.384(9)
C109 C112 1.511(9)
C110 C111 1.386(9)
C110 H110 0.9500
C111 H111 0.9500
C112 C113 1.518(10)
C112 H112 1.0000
C113 H11A 0.9800
C113 H11B 0.9800
C113 H11C 0.9800
C114 C145 1.498(9)
C115 C116 1.386(13)
C115 H115 0.9500
C116 C117 1.327(13)
C116 H116 0.9500
C117 C118 1.382(13)
C117 H117 0.9500
C118 C119 1.406(11)
C118 H118 0.9500
C119 C120 1.454(11)
C120 H120 0.9500
C121 C126 1.363(10)
C121 C122 1.369(10)
C122 C123 1.395(10)
C122 H122 0.9500
C123 C124 1.408(10)
C123 H123 0.9500
C124 C125 1.361(9)
C124 C127 1.525(9)
C125 C126 1.391(10)
C125 H125 0.9500
C126 H126 0.9500
C127 C128 1.525(10)
C127 H127 1.0000
C128 H12A 0.9800
C128 H12B 0.9800
C128 H12C 0.9800
C129 C147 1.493(9)
C130 C131 1.386(12)
C130 H130 0.9500
C131 C132 1.374(13)
C131 H131 0.9500
C132 C133 1.381(12)
C132 H132 0.9500
C133 C134 1.393(11)
C133 H133 0.9500
C134 C135 1.448(10)
C135 H135 0.9500
C136 C141 1.381(9)
C136 C137 1.392(9)
C137 C138 1.373(9)
C137 H137 0.9500
C138 C139 1.392(9)
C138 H138 0.9500
C139 C140 1.382(9)
C139 C142 1.510(9)
C140 C141 1.381(9)
C140 H140 0.9500
C141 H141 0.9500
C142 C143 1.536(10)
C142 H142 1.0000
C143 H14A 0.9800
C143 H14B 0.9800
C143 H14C 0.9800
C144 C149 1.492(8)
C145 C150 1.380(8)
C145 C146 1.397(9)
C146 C147 1.405(9)
C146 H146 0.9500
C147 C148 1.389(9)
C148 C149 1.403(9)
C148 H148 0.9500
C149 C150 1.399(8)
C150 H150 0.9500
O200 C214 1.241(7)
O201 C229 1.218(7)
O202 C244 1.231(7)
N200 C200 1.313(9)
N200 C204 1.356(9)
N201 C205 1.267(9)
N201 C206 1.427(8)
N202 C214 1.334(8)
N202 C212 1.467(8)
N202 H20N 0.82(5)
N203 C215 1.322(11)
N203 C219 1.325(11)
N204 C220 1.258(9)
N204 C221 1.415(9)
N205 C229 1.337(8)
N205 C227 1.463(8)
N205 H21N 0.79(5)
N206 C230 1.328(11)
N206 C234 1.358(11)
N207 C235 1.267(10)
N207 C236 1.437(9)
N208 C244 1.322(8)
N208 C242 1.456(9)
N208 H22N 0.76(5)
C200 C201 1.388(11)
C200 H200 0.9500
C201 C202 1.379(12)
C201 H201 0.9500
C202 C203 1.378(11)
C202 H20A 0.9500
C203 C204 1.370(10)
C203 H203 0.9500
C204 C205 1.474(10)
C205 H20B 0.9500
C206 C207 1.370(9)
C206 C211 1.398(9)
C207 C208 1.389(9)
C207 H207 0.9500
C208 C209 1.394(9)
C208 H20C 0.9500
C209 C210 1.370(9)
C209 C212 1.508(9)
C210 C211 1.393(9)
C210 H210 0.9500
C211 H211 0.9500
C212 C213 1.526(9)
C212 H212 1.0000
C213 H21A 0.9800
C213 H21B 0.9800
C213 H21C 0.9800
C214 C245 1.496(9)
C215 C216 1.390(13)
C215 H215 0.9500
C216 C217 1.319(14)
C216 H216 0.9500
C217 C218 1.379(13)
C217 H217 0.9500
C218 C219 1.392(12)
C218 H218 0.9500
C219 C220 1.464(11)
C220 H220 0.9500
C221 C222 1.374(10)
C221 C226 1.384(9)
C222 C223 1.393(10)
C222 H222 0.9500
C223 C224 1.377(9)
C223 H223 0.9500
C224 C225 1.382(9)
C224 C227 1.514(9)
C225 C226 1.374(9)
C225 H225 0.9500
C226 H226 0.9500
C227 C228 1.525(9)
C227 H227 1.0000
C228 H22A 0.9800
C228 H22B 0.9800
C228 H22C 0.9800
C229 C247 1.496(9)
C230 C231 1.376(12)
C230 H230 0.9500
C231 C232 1.380(14)
C231 H231 0.9500
C232 C233 1.390(13)
C232 H232 0.9500
C233 C234 1.393(12)
C233 H233 0.9500
C234 C235 1.455(11)
C235 H235 0.9500
C236 C241 1.380(10)
C236 C237 1.384(10)
C237 C238 1.373(10)
C237 H237 0.9500
C238 C239 1.395(9)
C238 H238 0.9500
C239 C240 1.375(9)
C239 C242 1.515(9)
C240 C241 1.382(10)
C240 H240 0.9500
C241 H241 0.9500
C242 C243 1.533(9)
C242 H242 1.0000
C243 H24A 0.9800
C243 H24B 0.9800
C243 H24C 0.9800
C244 C249 1.506(9)
C245 C250 1.385(9)
C245 C246 1.402(8)
C246 C247 1.392(8)
C246 H246 0.9500
C247 C248 1.384(9)
C248 C249 1.392(9)
C248 H248 0.9500
C249 C250 1.392(8)
C250 H250 0.9500
O300 C314 1.229(8)
O301 C329 1.235(8)
O302 C344 1.229(8)
N300 C300 1.322(8)
N300 C304 1.359(9)
N301 C305 1.268(8)
N301 C306 1.433(8)
N302 C314 1.332(9)
N302 C312 1.470(9)
N302 H30N 0.83(7)
N303 C319 1.327(10)
N303 C315 1.336(10)
N304 C320 1.258(10)
N304 C321 1.394(8)
N304 C32A 1.545(12)
N305 C329 1.327(8)
N305 C327 1.466(9)
N305 H31N 0.84(8)
N306 C330 1.338(10)
N306 C334 1.365(10)
N307 C335 1.276(9)
N307 C336 1.439(9)
N308 C344 1.325(9)
N308 C342 1.452(9)
N308 H32N 0.73(7)
C300 C301 1.381(10)
C300 H300 0.9500
C301 C302 1.377(10)
C301 H301 0.9500
C302 C303 1.380(10)
C302 H30A 0.9500
C303 C304 1.366(10)
C303 H303 0.9500
C304 C305 1.460(9)
C305 H30B 0.9500
C306 C311 1.378(9)
C306 C307 1.389(9)
C307 C308 1.382(9)
C307 H307 0.9500
C308 C309 1.382(9)
C308 H30D 0.9500
C309 C310 1.377(9)
C309 C312 1.519(9)
C310 C311 1.390(9)
C310 H310 0.9500
C311 H311 0.9500
C312 C313 1.514(10)
C312 H312 1.0000
C313 H31A 0.9800
C313 H31B 0.9800
C313 H31C 0.9800
C314 C345 1.503(9)
C315 C316 1.378(13)
C315 H315 0.9500
C316 C317 1.314(13)
C316 H316 0.9500
C317 C318 1.391(13)
C317 H317 0.9500
C318 C319 1.388(12)
C318 H318 0.9500
C319 C320 1.462(11)
C320 H320 0.9500
C321 C322 1.3900
C321 C326 1.3900
C322 C323 1.3900
C322 H322 0.9500
C323 C324 1.3900
C323 H323 0.9500
C324 C325 1.3900
C324 C327 1.565(8)
C325 C326 1.3900
C325 H325 0.9500
C326 H326 0.9500
C327 C328 1.545(9)
C327 H327 1.0000
C328 H32A 0.9800
C328 H32B 0.9800
C328 H32C 0.9800
C329 C347 1.483(9)
C330 C331 1.374(11)
C330 H330 0.9500
C331 C332 1.373(12)
C331 H331 0.9500
C332 C333 1.386(11)
C332 H332 0.9500
C333 C334 1.380(10)
C333 H333 0.9500
C334 C335 1.455(10)
C335 H335 0.9500
C336 C337 1.382(10)
C336 C341 1.383(10)
C337 C338 1.364(10)
C337 H337 0.9500
C338 C339 1.390(10)
C338 H338 0.9500
C339 C340 1.381(10)
C339 C342 1.520(10)
C340 C341 1.387(10)
C340 H340 0.9500
C341 H341 0.9500
C342 C343 1.523(10)
C342 H342 1.0000
C343 H34A 0.9800
C343 H34B 0.9800
C343 H34C 0.9800
C344 C349 1.495(9)
C345 C346 1.386(9)
C345 C350 1.389(9)
C346 C347 1.395(9)
C346 H346 0.9500
C347 C348 1.382(8)
C348 C349 1.393(9)
C348 H348 0.9500
C349 C350 1.386(9)
C350 H350 0.9500
C32A C32B 1.3900
C32A C32F 1.3900
C32B C32C 1.3900
C32B H32D 0.9500
C32C C32D 1.3900
C32C H32E 0.9500
C32D C32E 1.3900
C32E C32F 1.3900
C32E H32F 0.9500
C32F H32G 0.9500
S1 O2 1.403(10)
S1 O1 1.432(9)
S1 O3 1.446(10)
S1 C1 1.864(13)
C1 F1 1.314(12)
C1 F2 1.325(12)
C1 F3 1.335(12)
S1A O1A 1.40(2)
S1A O2A 1.43(2)
S1A O3A 1.46(2)
S1A C1A 1.99(2)
C1A F2A 1.317(19)
C1A F3A 1.319(18)
C1A F1A 1.325(18)
S2 O6 1.402(10)
S2 O4 1.433(12)
S2 O5 1.471(9)
S2 C2 1.943(14)
C2 F4 1.274(14)
C2 F6 1.301(13)
C2 F5 1.370(14)
S2A O4A 1.364(19)
S2A O6A 1.42(2)
S2A O5A 1.47(2)
S2A C2A 2.02(2)
C2A F5A 1.306(18)
C2A F4A 1.316(19)
C2A F6A 1.321(19)
S3 O7 1.400(18)
S3 O8 1.410(17)
S3 O9 1.484(19)
S3 C3 1.98(2)
C3 F9 1.312(18)
C3 F7 1.313(18)
C3 F8 1.333(18)
S4 O11 1.368(14)
S4 O12 1.383(16)
S4 O10 1.416(13)
S4 C4 2.000(19)
C4 F12 1.303(18)
C4 F11 1.317(18)
C4 F10 1.363(18)
S5 O14 1.41(2)
S5 O13 1.43(2)
S5 O15 1.45(2)
S5 C5 2.05(2)
C5 F14 1.304(19)
C5 F13 1.311(19)
C5 F15 1.313(19)
N50 C50 1.189(17)
C50 C51 1.430(17)
C51 H51A 0.9800
C51 H51B 0.9800
C51 H51C 0.9800
N52 C52 1.156(11)
C52 C53 1.429(12)
C53 H53A 0.9800
C53 H53B 0.9800
C53 H53C 0.9800
N54 C54 1.149(14)
C54 C55 1.488(15)
C55 H55A 0.9800
C55 H55B 0.9800
C55 H55C 0.9800
N56 C56 1.148(15)
C56 C57 1.443(16)
C57 H57A 0.9800
C57 H57B 0.9800
C57 H57C 0.9800
N58 C58 1.158(15)
C58 C59 1.452(16)
C59 H59A 0.9800
C59 H59B 0.9800
C59 H59C 0.9800
N60 C60 1.227(15)
C60 C61 1.383(15)
C61 H61A 0.9800
C61 H61B 0.9800
C61 H61C 0.9800
N60A C60A 1.180(17)
C60A C61A 1.499(18)
C61A H61D 0.9800
C61A H61E 0.9800
C61A H61F 0.9800
B1 B2 1.772(10)
B1 B3 1.774(10)
B1 B5 1.775(10)
B1 B6 1.777(10)
B1 B4 1.781(10)
B1 H1 1.1200
B2 B6 1.77(3)
B2 B11 1.775(10)
B2 B7 1.787(10)
B2 B3 1.95(3)
B2 H2 1.1200
B3 B4 1.73(3)
B3 B8 1.768(10)
B3 B7 1.793(10)
B3 H3 1.1200
B4 B5 1.70(3)
B4 B8 1.769(10)
B4 B9 1.777(10)
B4 H4 1.1200
B5 B6 1.64(4)
B5 B10 1.773(10)
B5 B9 1.782(10)
B5 H5 1.1200
B6 B10 1.774(10)
B6 B11 1.779(10)
B6 H6 1.1200
B7 B12 1.778(10)
B7 B8 1.81(3)
B7 B11 1.86(3)
B7 H7 1.1200
B8 B9 1.69(3)
B8 B12 1.770(10)
B8 H8 1.1200
B9 B10 1.66(3)
B9 B12 1.769(10)
B9 H9 1.1200
B10 B11 1.74(3)
B10 B12 1.775(10)
B10 H10 1.1200
B11 B12 1.775(10)
B11 H11 1.1200
B12 H12 1.1200
O900 C900 1.50(3)
O900 C903 1.53(4)
C900 C902 1.50(3)
C900 C901 1.53(3)
C900 H900 1.0000
C901 H90A 0.9800
C901 H90B 0.9800
C901 H90C 0.9800
C902 H90D 0.9800
C902 H90E 0.9800
C902 H90F 0.9800
C903 C904 1.55(3)
C903 C905 1.56(3)
C903 H903 1.0000
C904 H90G 0.9800
C904 H90H 0.9800
C904 H90I 0.9800
C905 H90J 0.9800
C905 H90K 0.9800
C905 H90L 0.9800

loop_
_geom_hbond_atom_site_label_D
_geom_hbond_atom_site_label_H
_geom_hbond_atom_site_label_A
_geom_hbond_distance_DH
_geom_hbond_distance_HA
_geom_hbond_distance_DA
_geom_hbond_angle_DHA
N102 H10N O200 0.93(6) 2.04(6) 2.957(8) 166(6)
N105 H11N O201 0.87(6) 2.34(7) 3.209(8) 172(6)
N108 H12N O202 0.79(6) 2.24(6) 3.033(8) 173(6)
N202 H20N O301 0.82(5) 1.94(5) 2.734(9) 163(6)
N205 H21N O302 0.79(5) 2.08(5) 2.844(9) 163(6)
N208 H22N O300 0.76(5) 2.11(5) 2.841(10) 161(6)

loop_
_geom_torsion_atom_site_label_1
_geom_torsion_atom_site_label_2
_geom_torsion_atom_site_label_3
_geom_torsion_atom_site_label_4
_geom_torsion
C104 N100 C100 C101 -1.0(13)
Zn01 N100 C100 C101 172.5(8)
N100 C100 C101 C102 -1.6(17)
C100 C101 C102 C103 3.3(19)
C101 C102 C103 C104 -2.4(19)
C100 N100 C104 C103 2.0(14)
Zn01 N100 C104 C103 -172.4(9)
C100 N100 C104 C105 -179.2(8)
Zn01 N100 C104 C105 6.5(10)
C102 C103 C104 N100 -0.3(17)
C102 C103 C104 C105 -179.1(11)
C106 N101 C105 C104 177.9(7)
Zn01 N101 C105 C104 -5.6(10)
N100 C104 C105 N101 -0.4(13)
C103 C104 C105 N101 178.5(10)
C105 N101 C106 C107 41.4(11)
Zn01 N101 C106 C107 -134.5(7)
C105 N101 C106 C111 -138.1(8)
Zn01 N101 C106 C111 46.0(10)
C111 C106 C107 C108 -0.4(13)
N101 C106 C107 C108 -179.9(8)
C106 C107 C108 C109 2.2(14)
C107 C108 C109 C110 -2.1(13)
C107 C108 C109 C112 178.8(8)
C108 C109 C110 C111 0.2(12)
C112 C109 C110 C111 179.3(7)
C109 C110 C111 C106 1.5(12)
C107 C106 C111 C110 -1.5(12)
N101 C106 C111 C110 178.1(7)
C114 N102 C112 C109 161.0(6)
C114 N102 C112 C113 -75.0(8)
C110 C109 C112 N102 60.5(9)
C108 C109 C112 N102 -120.5(8)
C110 C109 C112 C113 -62.0(10)
C108 C109 C112 C113 117.0(8)
C112 N102 C114 O100 -1.3(10)
C112 N102 C114 C145 177.7(6)
C119 N103 C115 C116 2.7(17)
Zn03 N103 C115 C116 -173.3(9)
N103 C115 C116 C117 -1(2)
C115 C116 C117 C118 0(2)
C116 C117 C118 C119 0.4(18)
C115 N103 C119 C118 -2.6(15)
Zn03 N103 C119 C118 173.9(8)
C115 N103 C119 C120 -179.3(9)
Zn03 N103 C119 C120 -2.7(10)
C117 C118 C119 N103 1.1(16)
C117 C118 C119 C120 177.5(10)
C121 N104 C120 C119 174.2(8)
Zn03 N104 C120 C119 3.0(11)
N103 C119 C120 N104 -0.2(13)
C118 C119 C120 N104 -176.8(9)
C120 N104 C121 C126 123.0(9)
Zn03 N104 C121 C126 -67.3(11)
C120 N104 C121 C122 -51.2(12)
Zn03 N104 C121 C122 118.5(9)
C126 C121 C122 C123 10.4(14)
N104 C121 C122 C123 -175.1(9)
C121 C122 C123 C124 -0.8(15)
C122 C123 C124 C125 -10.3(13)
C122 C123 C124 C127 175.2(8)
C123 C124 C125 C126 12.1(12)
C127 C124 C125 C126 -173.2(7)
C122 C121 C126 C125 -8.9(13)
N104 C121 C126 C125 176.8(8)
C124 C125 C126 C121 -2.9(13)
C129 N105 C127 C128 -74.3(9)
C129 N105 C127 C124 162.7(6)
C125 C124 C127 N105 -171.9(7)
C123 C124 C127 N105 2.3(11)
C125 C124 C127 C128 66.0(10)
C123 C124 C127 C128 -119.8(9)
C127 N105 C129 O101 -1.9(11)
C127 N105 C129 C147 178.0(6)
C134 N106 C130 C131 1.2(19)
Zn02 N106 C130 C131 174.3(11)
N106 C130 C131 C132 -3(2)
C130 C131 C132 C133 4(2)
C131 C132 C133 C134 -2(2)
C130 N106 C134 C133 0.2(16)
Zn02 N106 C134 C133 -173.8(9)
C130 N106 C134 C135 -178.6(10)
Zn02 N106 C134 C135 7.3(11)
C132 C133 C134 N106 0.3(18)
C132 C133 C134 C135 179.1(11)
C136 N107 C135 C134 175.7(7)
Zn02 N107 C135 C134 -7.3(10)
N106 C134 C135 N107 0.3(13)
C133 C134 C135 N107 -178.6(9)
C135 N107 C136 C141 -146.4(7)
Zn02 N107 C136 C141 37.2(9)
C135 N107 C136 C137 33.0(10)
Zn02 N107 C136 C137 -143.4(6)
C141 C136 C137 C138 -2.0(10)
N107 C136 C137 C138 178.5(6)
C136 C137 C138 C139 1.0(10)
C137 C138 C139 C140 1.2(10)
C137 C138 C139 C142 -175.6(6)
C138 C139 C140 C141 -2.4(10)
C142 C139 C140 C141 174.3(7)
C139 C140 C141 C136 1.5(11)
C137 C136 C141 C140 0.8(11)
N107 C136 C141 C140 -179.7(6)
C144 N108 C142 C139 165.6(6)
C144 N108 C142 C143 -70.5(8)
C140 C139 C142 N108 70.9(8)
C138 C139 C142 N108 -112.5(7)
C140 C139 C142 C143 -52.9(9)
C138 C139 C142 C143 123.7(7)
C142 N108 C144 O102 -2.9(10)
C142 N108 C144 C149 176.5(6)
O100 C114 C145 C150 40.1(9)
N102 C114 C145 C150 -138.9(6)
O100 C114 C145 C146 -139.4(7)
N102 C114 C145 C146 41.5(9)
C150 C145 C146 C147 -0.2(10)
C114 C145 C146 C147 179.4(6)
C145 C146 C147 C148 -1.0(10)
C145 C146 C147 C129 176.9(6)
O101 C129 C147 C148 -152.8(7)
N105 C129 C147 C148 27.2(10)
O101 C129 C147 C146 29.3(10)
N105 C129 C147 C146 -150.7(6)
C146 C147 C148 C149 1.7(10)
C129 C147 C148 C149 -176.1(6)
C147 C148 C149 C150 -1.3(10)
C147 C148 C149 C144 178.9(6)
O102 C144 C149 C150 -144.9(7)
N108 C144 C149 C150 35.7(9)
O102 C144 C149 C148 34.8(9)
N108 C144 C149 C148 -144.5(6)
C146 C145 C150 C149 0.6(10)
C114 C145 C150 C149 -179.0(6)
C148 C149 C150 C145 0.2(10)
C144 C149 C150 C145 179.9(6)
C204 N200 C200 C201 -0.8(14)
Zn01 N200 C200 C201 173.2(8)
N200 C200 C201 C202 0.1(17)
C200 C201 C202 C203 0.9(18)
C201 C202 C203 C204 -1.2(17)
C200 N200 C204 C203 0.6(14)
Zn01 N200 C204 C203 -174.3(8)
C200 N200 C204 C205 177.8(8)
Zn01 N200 C204 C205 2.9(10)
C202 C203 C204 N200 0.5(16)
C202 C203 C204 C205 -176.5(10)
C206 N201 C205 C204 177.8(7)
Zn01 N201 C205 C204 -1.6(10)
N200 C204 C205 N201 -0.9(13)
C203 C204 C205 N201 176.3(9)
C205 N201 C206 C207 121.9(9)
Zn01 N201 C206 C207 -58.7(9)
C205 N201 C206 C211 -62.3(11)
Zn01 N201 C206 C211 117.0(7)
C211 C206 C207 C208 -0.6(12)
N201 C206 C207 C208 175.3(7)
C206 C207 C208 C209 -1.9(12)
C207 C208 C209 C210 2.9(11)
C207 C208 C209 C212 176.0(7)
C208 C209 C210 C211 -1.5(11)
C212 C209 C210 C211 -174.3(7)
C209 C210 C211 C206 -0.9(11)
C207 C206 C211 C210 2.0(11)
N201 C206 C211 C210 -173.8(7)
C214 N202 C212 C209 -71.2(8)
C214 N202 C212 C213 167.2(6)
C210 C209 C212 N202 -35.3(10)
C208 C209 C212 N202 151.9(7)
C210 C209 C212 C213 86.2(8)
C208 C209 C212 C213 -86.6(8)
C212 N202 C214 O200 2.7(10)
C212 N202 C214 C245 -174.3(6)
C219 N203 C215 C216 0.7(17)
Zn03 N203 C215 C216 178.0(10)
N203 C215 C216 C217 -2(2)
C215 C216 C217 C218 2(2)
C216 C217 C218 C219 -1(2)
C215 N203 C219 C218 0.7(16)
Zn03 N203 C219 C218 -177.1(8)
C215 N203 C219 C220 176.7(9)
Zn03 N203 C219 C220 -1.0(11)
C217 C218 C219 N203 -0.5(17)
C217 C218 C219 C220 -176.4(11)
C221 N204 C220 C219 -178.7(8)
Zn03 N204 C220 C219 6.1(11)
N203 C219 C220 N204 -3.5(14)
C218 C219 C220 N204 172.5(10)
C220 N204 C221 C222 -60.9(11)
Zn03 N204 C221 C222 113.7(8)
C220 N204 C221 C226 119.9(9)
Zn03 N204 C221 C226 -65.6(9)
C226 C221 C222 C223 2.4(14)
N204 C221 C222 C223 -176.9(8)
C221 C222 C223 C224 0.5(14)
C222 C223 C224 C225 -3.5(13)
C222 C223 C224 C227 -177.7(8)
C223 C224 C225 C226 3.5(12)
C227 C224 C225 C226 178.0(7)
C224 C225 C226 C221 -0.6(12)
C222 C221 C226 C225 -2.4(12)
N204 C221 C226 C225 176.9(7)
C229 N205 C227 C224 -74.2(9)
C229 N205 C227 C228 161.9(7)
C223 C224 C227 N205 -27.3(10)
C225 C224 C227 N205 158.4(7)
C223 C224 C227 C228 96.1(9)
C225 C224 C227 C228 -78.1(9)
C227 N205 C229 O201 2.5(11)
C227 N205 C229 C247 -172.2(6)
C234 N206 C230 C231 -1.6(18)
Zn02 N206 C230 C231 176.9(10)
N206 C230 C231 C232 1(2)
C230 C231 C232 C233 -1(2)
C231 C232 C233 C234 1(2)
C230 N206 C234 C233 2.2(19)
Zn02 N206 C234 C233 -176.5(11)
C230 N206 C234 C235 -178.7(11)
Zn02 N206 C234 C235 2.6(14)
C232 C233 C234 N206 -2(2)
C232 C233 C234 C235 179.0(13)
C236 N207 C235 C234 175.3(10)
Zn02 N207 C235 C234 0.2(14)
N206 C234 C235 N207 -2.0(17)
C233 C234 C235 N207 177.1(12)
C235 N207 C236 C241 -61.0(12)
Zn02 N207 C236 C241 113.2(8)
C235 N207 C236 C237 122.4(10)
Zn02 N207 C236 C237 -63.4(10)
C241 C236 C237 C238 0.9(12)
N207 C236 C237 C238 177.5(7)
C236 C237 C238 C239 -2.4(12)
C237 C238 C239 C240 2.3(11)
C237 C238 C239 C242 177.6(7)
C238 C239 C240 C241 -0.7(12)
C242 C239 C240 C241 -175.9(7)
C237 C236 C241 C240 0.7(12)
N207 C236 C241 C240 -175.8(7)
C239 C240 C241 C236 -0.8(12)
C244 N208 C242 C239 -70.8(9)
C244 N208 C242 C243 165.6(7)
C240 C239 C242 N208 -36.5(10)
C238 C239 C242 N208 148.4(7)
C240 C239 C242 C243 85.5(9)
C238 C239 C242 C243 -89.7(8)
C242 N208 C244 O202 -0.4(11)
C242 N208 C244 C249 -177.9(6)
O200 C214 C245 C250 34.8(9)
N202 C214 C245 C250 -148.2(6)
O200 C214 C245 C246 -136.3(7)
N202 C214 C245 C246 40.7(9)
C250 C245 C246 C247 1.7(9)
C214 C245 C246 C247 172.8(6)
C245 C246 C247 C248 -1.0(10)
C245 C246 C247 C229 -168.9(6)
O201 C229 C247 C248 -125.4(7)
N205 C229 C247 C248 49.5(9)
O201 C229 C247 C246 42.4(9)
N205 C229 C247 C246 -142.7(7)
C246 C247 C248 C249 0.1(10)
C229 C247 C248 C249 168.0(6)
C247 C248 C249 C250 0.0(10)
C247 C248 C249 C244 -169.3(6)
O202 C244 C249 C250 -126.6(7)
N208 C244 C249 C250 50.9(9)
O202 C244 C249 C248 42.6(9)
N208 C244 C249 C248 -139.9(7)
C246 C245 C250 C249 -1.5(9)
C214 C245 C250 C249 -172.9(6)
C248 C249 C250 C245 0.7(10)
C244 C249 C250 C245 169.8(6)
C304 N300 C300 C301 0.2(12)
Zn01 N300 C300 C301 -177.7(6)
N300 C300 C301 C302 0.2(13)
C300 C301 C302 C303 -0.2(13)
C301 C302 C303 C304 -0.2(13)
C300 N300 C304 C303 -0.7(12)
Zn01 N300 C304 C303 177.6(7)
C300 N300 C304 C305 176.5(7)
Zn01 N300 C304 C305 -5.3(8)
C302 C303 C304 N300 0.7(13)
C302 C303 C304 C305 -176.3(8)
C306 N301 C305 C304 -179.7(7)
Zn01 N301 C305 C304 3.6(9)
N300 C304 C305 N301 1.0(11)
C303 C304 C305 N301 178.2(8)
C305 N301 C306 C311 -46.9(10)
Zn01 N301 C306 C311 129.2(7)
C305 N301 C306 C307 133.6(8)
Zn01 N301 C306 C307 -50.3(9)
C311 C306 C307 C308 -0.7(12)
N301 C306 C307 C308 178.8(7)
C306 C307 C308 C309 -0.1(12)
C307 C308 C309 C310 1.0(12)
C307 C308 C309 C312 178.4(7)
C308 C309 C310 C311 -1.1(12)
C312 C309 C310 C311 -178.6(7)
C307 C306 C311 C310 0.7(12)
N301 C306 C311 C310 -178.8(7)
C309 C310 C311 C306 0.3(12)
C314 N302 C312 C313 -110.6(9)
C314 N302 C312 C309 122.2(8)
C310 C309 C312 N302 -99.9(9)
C308 C309 C312 N302 82.8(9)
C310 C309 C312 C313 135.0(9)
C308 C309 C312 C313 -42.3(11)
C312 N302 C314 O300 -8.4(11)
C312 N302 C314 C345 169.2(6)
C319 N303 C315 C316 -2.4(15)
Zn03 N303 C315 C316 179.9(8)
N303 C315 C316 C317 0.2(18)
C315 C316 C317 C318 3(2)
C316 C317 C318 C319 -4(2)
C315 N303 C319 C318 1.6(16)
Zn03 N303 C319 C318 179.6(10)
C315 N303 C319 C320 -177.2(9)
Zn03 N303 C319 C320 0.8(12)
C317 C318 C319 N303 1(2)
C317 C318 C319 C320 -180.0(13)
C321 N304 C320 C319 179.7(9)
C32A N304 C320 C319 178.4(10)
Zn03 N304 C320 C319 -3.5(12)
N303 C319 C320 N304 2.0(15)
C318 C319 C320 N304 -176.7(11)
C320 N304 C321 C322 65.7(10)
Zn03 N304 C321 C322 -110.3(7)
C320 N304 C321 C326 -111.3(9)
Zn03 N304 C321 C326 72.6(8)
C326 C321 C322 C323 0.0
N304 C321 C322 C323 -177.0(9)
C321 C322 C323 C324 0.0
C322 C323 C324 C325 0.0
C322 C323 C324 C327 174.8(8)
C323 C324 C325 C326 0.0
C327 C324 C325 C326 -175.0(8)
C324 C325 C326 C321 0.0
C322 C321 C326 C325 0.0
N304 C321 C326 C325 177.0(9)
C329 N305 C327 C328 -121.3(8)
C329 N305 C327 C324 111.2(8)
C323 C324 C327 N305 135.3(6)
C325 C324 C327 N305 -49.8(8)
C323 C324 C327 C328 11.3(10)
C325 C324 C327 C328 -173.8(6)
C327 N305 C329 O301 -7.8(11)
C327 N305 C329 C347 172.9(6)
C334 N306 C330 C331 -0.1(12)
Zn02 N306 C330 C331 175.5(7)
N306 C330 C331 C332 1.1(14)
C330 C331 C332 C333 -0.1(14)
C331 C332 C333 C334 -1.9(14)
C330 N306 C334 C333 -2.1(12)
Zn02 N306 C334 C333 -178.2(7)
C330 N306 C334 C335 171.9(7)
Zn02 N306 C334 C335 -4.3(9)
C332 C333 C334 N306 3.1(14)
C332 C333 C334 C335 -170.5(8)
C336 N307 C335 C334 -172.8(7)
Zn02 N307 C335 C334 10.1(10)
N306 C334 C335 N307 -4.2(12)
C333 C334 C335 N307 169.8(8)
C335 N307 C336 C337 127.5(8)
Zn02 N307 C336 C337 -55.9(9)
C335 N307 C336 C341 -48.1(10)
Zn02 N307 C336 C341 128.5(7)
C341 C336 C337 C338 1.3(12)
N307 C336 C337 C338 -174.4(8)
C336 C337 C338 C339 -0.3(13)
C337 C338 C339 C340 -1.0(12)
C337 C338 C339 C342 179.2(8)
C338 C339 C340 C341 1.2(12)
C342 C339 C340 C341 -179.0(7)
C337 C336 C341 C340 -1.0(11)
N307 C336 C341 C340 174.6(7)
C339 C340 C341 C336 -0.2(12)
C344 N308 C342 C339 97.9(9)
C344 N308 C342 C343 -133.3(9)
C340 C339 C342 N308 -81.7(10)
C338 C339 C342 N308 98.1(9)
C340 C339 C342 C343 153.0(8)
C338 C339 C342 C343 -27.1(12)
C342 N308 C344 O302 -4.9(12)
C342 N308 C344 C349 173.8(6)
O300 C314 C345 C346 -149.1(7)
N302 C314 C345 C346 33.3(10)
O300 C314 C345 C350 31.8(10)
N302 C314 C345 C350 -145.8(7)
C350 C345 C346 C347 0.5(10)
C314 C345 C346 C347 -178.6(6)
C345 C346 C347 C348 0.0(10)
C345 C346 C347 C329 -178.3(6)
O301 C329 C347 C348 -140.4(7)
N305 C329 C347 C348 38.9(10)
O301 C329 C347 C346 37.8(10)
N305 C329 C347 C346 -142.8(7)
C346 C347 C348 C349 -0.3(10)
C329 C347 C348 C349 177.9(6)
C347 C348 C349 C350 0.1(10)
C347 C348 C349 C344 -178.0(6)
O302 C344 C349 C350 -139.9(7)
N308 C344 C349 C350 41.4(9)
O302 C344 C349 C348 38.2(9)
N308 C344 C349 C348 -140.5(7)
C348 C349 C350 C345 0.4(10)
C344 C349 C350 C345 178.4(6)
C346 C345 C350 C349 -0.7(10)
C314 C345 C350 C349 178.5(6)
C320 N304 C32A C32B 112.2(11)
Zn03 N304 C32A C32B -65.3(12)
C320 N304 C32A C32F -67.2(12)
Zn03 N304 C32A C32F 115.2(9)
C32F C32A C32B C32C 0.0
N304 C32A C32B C32C -179.5(13)
C32A C32B C32C C32D 0.0
C32B C32C C32D C32E 0.0
C32C C32D C32E C32F 0.0
C32D C32E C32F C32A 0.0
C32B C32A C32F C32E 0.0
N304 C32A C32F C32E 179.4(13)
O2 S1 C1 F1 -173.1(8)
O1 S1 C1 F1 66.7(9)
O3 S1 C1 F1 -51.4(10)
O2 S1 C1 F2 67.9(9)
O1 S1 C1 F2 -52.3(10)
O3 S1 C1 F2 -170.4(9)
O2 S1 C1 F3 -51.3(10)
O1 S1 C1 F3 -171.5(9)
O3 S1 C1 F3 70.4(10)
B3 B1 B2 B6 -133.9(11)
B5 B1 B2 B6 -33.6(12)
B4 B1 B2 B6 -93.4(14)
B3 B1 B2 B11 -97.8(13)
B5 B1 B2 B11 2.5(17)
B6 B1 B2 B11 36.1(11)
B4 B1 B2 B11 -57.3(17)
B3 B1 B2 B7 -31.5(11)
B5 B1 B2 B7 68.8(15)
B6 B1 B2 B7 102.5(12)
B4 B1 B2 B7 9.0(17)
B5 B1 B2 B3 100.3(13)
B6 B1 B2 B3 133.9(11)
B4 B1 B2 B3 40.5(13)
B2 B1 B3 B4 134.2(11)
B5 B1 B3 B4 34.6(12)
B6 B1 B3 B4 92.3(15)
B2 B1 B3 B8 95.3(13)
B5 B1 B3 B8 -4.3(17)
B6 B1 B3 B8 53.4(18)
B4 B1 B3 B8 -38.9(11)
B2 B1 B3 B7 31.3(11)
B5 B1 B3 B7 -68.3(15)
B6 B1 B3 B7 -10.6(18)
B4 B1 B3 B7 -102.9(12)
B5 B1 B3 B2 -99.6(13)
B6 B1 B3 B2 -41.9(13)
B4 B1 B3 B2 -134.2(11)
B8 B3 B4 B5 99.4(11)
B1 B3 B4 B5 -37.5(8)
B7 B3 B4 B5 59.8(13)
B2 B3 B4 B5 0.6(11)
B1 B3 B4 B8 -136.9(11)
B7 B3 B4 B8 -39.7(11)
B2 B3 B4 B8 -98.9(10)
B8 B3 B4 B9 34.1(11)
B1 B3 B4 B9 -102.8(11)
B7 B3 B4 B9 -5.6(15)
B2 B3 B4 B9 -64.8(12)
B8 B3 B4 B1 136.9(11)
B7 B3 B4 B1 97.3(11)
B2 B3 B4 B1 38.1(7)
B2 B1 B4 B5 94.8(14)
B3 B1 B4 B5 139.3(11)
B6 B1 B4 B5 32.4(12)
B2 B1 B4 B3 -44.5(13)
B5 B1 B4 B3 -139.3(11)
B6 B1 B4 B3 -106.8(13)
B2 B1 B4 B8 -5.7(18)
B3 B1 B4 B8 38.8(11)
B5 B1 B4 B8 -100.4(13)
B6 B1 B4 B8 -68.0(16)
B2 B1 B4 B9 54.8(17)
B3 B1 B4 B9 99.2(13)
B5 B1 B4 B9 -40.0(11)
B6 B1 B4 B9 -7.6(16)
B3 B4 B5 B6 -0.6(13)
B8 B4 B5 B6 63.8(13)
B9 B4 B5 B6 98.5(11)
B1 B4 B5 B6 -37.9(9)
B3 B4 B5 B10 -67.5(13)
B8 B4 B5 B10 -3.1(16)
B9 B4 B5 B10 31.6(12)
B1 B4 B5 B10 -104.8(12)
B3 B4 B5 B1 37.2(8)
B8 B4 B5 B1 101.7(11)
B9 B4 B5 B1 136.4(10)
B3 B4 B5 B9 -99.1(10)
B8 B4 B5 B9 -34.7(11)
B1 B4 B5 B9 -136.4(10)
B2 B1 B5 B6 35.8(12)
B3 B1 B5 B6 105.2(13)
B4 B1 B5 B6 140.3(11)
B2 B1 B5 B4 -104.5(13)
B3 B1 B5 B4 -35.1(12)
B6 B1 B5 B4 -140.3(11)
B2 B1 B5 B10 -4.9(17)
B3 B1 B5 B10 64.5(17)
B6 B1 B5 B10 -40.7(12)
B4 B1 B5 B10 99.6(13)
B2 B1 B5 B9 -64.6(17)
B3 B1 B5 B9 4.8(18)
B6 B1 B5 B9 -100.4(14)
B4 B1 B5 B9 39.9(11)
B4 B5 B6 B10 -99.2(11)
B1 B5 B6 B10 -136.7(10)
B9 B5 B6 B10 -33.6(12)
B4 B5 B6 B2 0.4(13)
B10 B5 B6 B2 99.6(11)
B1 B5 B6 B2 -37.1(8)
B9 B5 B6 B2 65.9(13)
B4 B5 B6 B1 37.5(9)
B10 B5 B6 B1 136.7(10)
B9 B5 B6 B1 103.0(12)
B4 B5 B6 B11 -63.9(14)
B10 B5 B6 B11 35.3(12)
B1 B5 B6 B11 -101.4(12)
B9 B5 B6 B11 1.7(16)
B1 B2 B6 B5 38.2(9)
B11 B2 B6 B5 -101.9(11)
B7 B2 B6 B5 -59.3(13)
B3 B2 B6 B5 0.0(12)
B1 B2 B6 B10 104.5(12)
B11 B2 B6 B10 -35.6(12)
B7 B2 B6 B10 7.0(16)
B3 B2 B6 B10 66.3(12)
B11 B2 B6 B1 -140.1(11)
B7 B2 B6 B1 -97.5(11)
B3 B2 B6 B1 -38.2(7)
B1 B2 B6 B11 140.1(11)
B7 B2 B6 B11 42.6(12)
B3 B2 B6 B11 101.9(10)
B2 B1 B6 B5 -139.1(11)
B3 B1 B6 B5 -94.0(14)
B4 B1 B6 B5 -33.4(12)
B2 B1 B6 B10 -98.5(14)
B3 B1 B6 B10 -53.4(19)
B5 B1 B6 B10 40.6(12)
B4 B1 B6 B10 7.3(17)
B3 B1 B6 B2 45.1(13)
B5 B1 B6 B2 139.1(11)
B4 B1 B6 B2 105.8(12)
B2 B1 B6 B11 -35.9(11)
B3 B1 B6 B11 9.2(19)
B5 B1 B6 B11 103.2(13)
B4 B1 B6 B11 69.9(16)
B1 B2 B7 B12 -71.8(15)
B6 B2 B7 B12 -8.8(16)
B11 B2 B7 B12 32.4(11)
B3 B2 B7 B12 -103.1(11)
B1 B2 B7 B3 31.3(11)
B6 B2 B7 B3 94.3(12)
B11 B2 B7 B3 135.5(11)
B1 B2 B7 B8 -9.1(16)
B6 B2 B7 B8 53.9(16)
B11 B2 B7 B8 95.0(12)
B3 B2 B7 B8 -40.4(9)
B1 B2 B7 B11 -104.2(12)
B6 B2 B7 B11 -41.1(9)
B3 B2 B7 B11 -135.5(11)
B4 B3 B7 B12 6.3(16)
B8 B3 B7 B12 -33.2(11)
B1 B3 B7 B12 70.2(14)
B2 B3 B7 B12 101.3(11)
B4 B3 B7 B2 -95.0(12)
B8 B3 B7 B2 -134.5(11)
B1 B3 B7 B2 -31.2(11)
B4 B3 B7 B8 39.5(9)
B1 B3 B7 B8 103.3(11)
B2 B3 B7 B8 134.5(11)
B4 B3 B7 B11 -55.8(15)
B8 B3 B7 B11 -95.2(12)
B1 B3 B7 B11 8.1(16)
B2 B3 B7 B11 39.3(9)
B4 B3 B8 B9 -36.7(10)
B1 B3 B8 B9 2.4(17)
B7 B3 B8 B9 99.5(12)
B2 B3 B8 B9 61.4(15)
B1 B3 B8 B4 39.1(11)
B7 B3 B8 B4 136.2(11)
B2 B3 B8 B4 98.1(12)
B4 B3 B8 B12 -102.5(12)
B1 B3 B8 B12 -63.4(16)
B7 B3 B8 B12 33.7(11)
B2 B3 B8 B12 -4.4(15)
B4 B3 B8 B7 -136.2(11)
B1 B3 B8 B7 -97.1(12)
B2 B3 B8 B7 -38.0(9)
B5 B4 B8 B9 36.7(10)
B3 B4 B8 B9 140.2(12)
B1 B4 B8 B9 101.4(12)
B5 B4 B8 B3 -103.5(12)
B9 B4 B8 B3 -140.2(12)
B1 B4 B8 B3 -38.8(11)
B5 B4 B8 B12 -1.9(16)
B3 B4 B8 B12 101.6(12)
B9 B4 B8 B12 -38.6(11)
B1 B4 B8 B12 62.8(16)
B5 B4 B8 B7 -64.9(15)
B3 B4 B8 B7 38.7(9)
B9 B4 B8 B7 -101.6(12)
B1 B4 B8 B7 -0.1(16)
B12 B7 B8 B9 40.0(8)
B2 B7 B8 B9 -59.0(13)
B3 B7 B8 B9 -102.8(11)
B11 B7 B8 B9 1.8(11)
B12 B7 B8 B3 142.8(11)
B2 B7 B8 B3 43.9(12)
B11 B7 B8 B3 104.7(10)
B12 B7 B8 B4 104.8(11)
B2 B7 B8 B4 5.8(15)
B3 B7 B8 B4 -38.0(12)
B11 B7 B8 B4 66.7(12)
B2 B7 B8 B12 -99.0(11)
B3 B7 B8 B12 -142.8(11)
B11 B7 B8 B12 -38.1(8)
B3 B8 B9 B10 -65.4(14)
B4 B8 B9 B10 -100.9(11)
B12 B8 B9 B10 37.4(9)
B7 B8 B9 B10 -1.7(13)
B3 B8 B9 B12 -102.9(11)
B4 B8 B9 B12 -138.3(10)
B7 B8 B9 B12 -39.1(8)
B3 B8 B9 B4 35.4(12)
B12 B8 B9 B4 138.3(10)
B7 B8 B9 B4 99.2(10)
B3 B8 B9 B5 0.7(16)
B4 B8 B9 B5 -34.8(12)
B12 B8 B9 B5 103.5(12)
B7 B8 B9 B5 64.4(13)
B5 B4 B9 B10 -34.4(10)
B3 B4 B9 B10 69.6(15)
B8 B4 B9 B10 105.3(13)
B1 B4 B9 B10 5.5(17)
B5 B4 B9 B8 -139.6(12)
B3 B4 B9 B8 -35.7(10)
B1 B4 B9 B8 -99.8(12)
B5 B4 B9 B12 -101.1(12)
B3 B4 B9 B12 2.9(16)
B8 B4 B9 B12 38.6(11)
B1 B4 B9 B12 -61.2(16)
B3 B4 B9 B5 104.0(13)
B8 B4 B9 B5 139.6(12)
B1 B4 B9 B5 39.8(11)
B6 B5 B9 B10 36.5(10)
B4 B5 B9 B10 142.9(12)
B1 B5 B9 B10 102.9(13)
B6 B5 B9 B8 -69.9(16)
B4 B5 B9 B8 36.6(10)
B10 B5 B9 B8 -106.3(13)
B1 B5 B9 B8 -3.5(17)
B6 B5 B9 B12 -4.6(17)
B4 B5 B9 B12 101.8(12)
B10 B5 B9 B12 -41.1(11)
B1 B5 B9 B12 61.8(17)
B6 B5 B9 B4 -106.4(13)
B10 B5 B9 B4 -142.9(12)
B1 B5 B9 B4 -40.0(11)
B8 B9 B10 B11 0.7(13)
B12 B9 B10 B11 37.9(9)
B4 B9 B10 B11 -65.3(13)
B5 B9 B10 B11 -97.8(11)
B8 B9 B10 B5 98.6(11)
B12 B9 B10 B5 135.7(10)
B4 B9 B10 B5 32.5(12)
B8 B9 B10 B6 65.3(14)
B12 B9 B10 B6 102.5(12)
B4 B9 B10 B6 -0.7(16)
B5 B9 B10 B6 -33.2(12)
B8 B9 B10 B12 -37.1(9)
B4 B9 B10 B12 -103.2(11)
B5 B9 B10 B12 -135.7(10)
B6 B5 B10 B9 -140.3(12)
B4 B5 B10 B9 -33.8(10)
B1 B5 B10 B9 -99.5(13)
B6 B5 B10 B11 -35.3(10)
B4 B5 B10 B11 71.2(16)
B1 B5 B10 B11 5.4(17)
B9 B5 B10 B11 105.0(12)
B4 B5 B10 B6 106.5(13)
B1 B5 B10 B6 40.8(12)
B9 B5 B10 B6 140.3(12)
B6 B5 B10 B12 -99.4(13)
B4 B5 B10 B12 7.2(17)
B1 B5 B10 B12 -58.6(17)
B9 B5 B10 B12 40.9(11)
B5 B6 B10 B9 36.3(10)
B2 B6 B10 B9 -68.0(16)
B1 B6 B10 B9 -4.3(17)
B11 B6 B10 B9 -104.1(12)
B5 B6 B10 B11 140.5(12)
B2 B6 B10 B11 36.2(10)
B1 B6 B10 B11 99.9(13)
B2 B6 B10 B5 -104.3(13)
B1 B6 B10 B5 -40.6(12)
B11 B6 B10 B5 -140.5(12)
B5 B6 B10 B12 101.7(13)
B2 B6 B10 B12 -2.6(17)
B1 B6 B10 B12 61.1(17)
B11 B6 B10 B12 -38.8(11)
B9 B10 B11 B2 62.2(14)
B5 B10 B11 B2 -3.7(16)
B6 B10 B11 B2 -36.6(12)
B12 B10 B11 B2 100.6(12)
B9 B10 B11 B12 -38.4(9)
B5 B10 B11 B12 -104.3(12)
B6 B10 B11 B12 -137.2(11)
B9 B10 B11 B6 98.8(11)
B5 B10 B11 B6 32.9(12)
B12 B10 B11 B6 137.2(11)
B9 B10 B11 B7 0.5(12)
B5 B10 B11 B7 -65.4(13)
B6 B10 B11 B7 -98.3(10)
B12 B10 B11 B7 38.9(8)
B1 B2 B11 B10 0.8(17)
B6 B2 B11 B10 36.9(10)
B7 B2 B11 B10 -97.0(13)
B3 B2 B11 B10 -59.1(16)
B1 B2 B11 B12 65.2(16)
B6 B2 B11 B12 101.3(12)
B7 B2 B11 B12 -32.6(11)
B3 B2 B11 B12 5.4(16)
B1 B2 B11 B6 -36.1(11)
B7 B2 B11 B6 -133.9(11)
B3 B2 B11 B6 -95.9(12)
B1 B2 B11 B7 97.8(12)
B6 B2 B11 B7 133.9(11)
B3 B2 B11 B7 38.0(9)
B5 B6 B11 B10 -36.9(10)
B2 B6 B11 B10 -139.4(12)
B1 B6 B11 B10 -103.5(13)
B5 B6 B11 B2 102.5(13)
B10 B6 B11 B2 139.4(12)
B1 B6 B11 B2 35.9(11)
B5 B6 B11 B12 1.8(17)
B10 B6 B11 B12 38.7(11)
B2 B6 B11 B12 -100.7(12)
B1 B6 B11 B12 -64.8(16)
B5 B6 B11 B7 62.9(16)
B10 B6 B11 B7 99.8(12)
B2 B6 B11 B7 -39.6(9)
B1 B6 B11 B7 -3.7(16)
B12 B7 B11 B10 -40.0(8)
B2 B7 B11 B10 103.1(11)
B3 B7 B11 B10 60.2(13)
B8 B7 B11 B10 -1.4(11)
B12 B7 B11 B2 -143.1(12)
B3 B7 B11 B2 -43.0(12)
B8 B7 B11 B2 -104.5(10)
B2 B7 B11 B12 143.1(12)
B3 B7 B11 B12 100.1(11)
B8 B7 B11 B12 38.5(8)
B12 B7 B11 B6 -102.9(12)
B2 B7 B11 B6 40.1(12)
B3 B7 B11 B6 -2.8(15)
B8 B7 B11 B6 -64.4(12)
B10 B9 B12 B8 -140.5(11)
B4 B9 B12 B8 -38.5(11)
B5 B9 B12 B8 -99.6(13)
B8 B9 B12 B10 140.5(11)
B4 B9 B12 B10 102.0(13)
B5 B9 B12 B10 40.9(11)
B10 B9 B12 B11 -35.4(12)
B8 B9 B12 B11 105.1(13)
B4 B9 B12 B11 66.6(16)
B5 B9 B12 B11 5.5(17)
B10 B9 B12 B7 -101.1(13)
B8 B9 B12 B7 39.4(12)
B4 B9 B12 B7 1.0(17)
B5 B9 B12 B7 -60.2(17)
B3 B8 B12 B9 101.9(13)
B4 B8 B12 B9 38.8(11)
B7 B8 B12 B9 135.8(11)
B9 B8 B12 B10 -32.8(12)
B3 B8 B12 B10 69.1(15)
B4 B8 B12 B10 6.0(17)
B7 B8 B12 B10 103.0(13)
B9 B8 B12 B11 -93.8(14)
B3 B8 B12 B11 8.0(18)
B4 B8 B12 B11 -55.0(18)
B7 B8 B12 B11 41.9(13)
B9 B8 B12 B7 -135.8(11)
B3 B8 B12 B7 -33.9(11)
B4 B8 B12 B7 -97.0(13)
B11 B10 B12 B9 -138.7(11)
B5 B10 B12 B9 -41.2(11)
B6 B10 B12 B9 -99.9(14)
B9 B10 B12 B8 33.3(12)
B11 B10 B12 B8 -105.5(12)
B5 B10 B12 B8 -7.9(17)
B6 B10 B12 B8 -66.6(16)
B9 B10 B12 B11 138.7(11)
B5 B10 B12 B11 97.5(14)
B6 B10 B12 B11 38.8(11)
B9 B10 B12 B7 97.0(13)
B11 B10 B12 B7 -41.7(13)
B5 B10 B12 B7 55.8(18)
B6 B10 B12 B7 -2.8(18)
B10 B11 B12 B9 34.2(12)
B2 B11 B12 B9 -67.9(16)
B6 B11 B12 B9 -4.4(17)
B7 B11 B12 B9 -100.6(13)
B10 B11 B12 B8 93.8(14)
B2 B11 B12 B8 -8.3(18)
B6 B11 B12 B8 55.1(17)
B7 B11 B12 B8 -41.0(12)
B2 B11 B12 B10 -102.1(13)
B6 B11 B12 B10 -38.7(11)
B7 B11 B12 B10 -134.8(11)
B10 B11 B12 B7 134.8(11)
B2 B11 B12 B7 32.7(11)
B6 B11 B12 B7 96.2(13)
B2 B7 B12 B9 65.6(16)
B3 B7 B12 B9 -4.4(17)
B8 B7 B12 B9 -37.4(12)
B11 B7 B12 B9 97.9(13)
B2 B7 B12 B8 103.0(12)
B3 B7 B12 B8 33.0(10)
B11 B7 B12 B8 135.3(11)
B2 B7 B12 B10 7.1(17)
B3 B7 B12 B10 -62.8(16)
B8 B7 B12 B10 -95.9(13)
B11 B7 B12 B10 39.4(13)
B2 B7 B12 B11 -32.3(11)
B3 B7 B12 B11 -102.3(12)
B8 B7 B12 B11 -135.3(11)
C903 O900 C900 C902 57(9)
C903 O900 C900 C901 177(4)
C900 O900 C903 C904 -177(5)
C900 O900 C903 C905 73(6)

loop_
_platon_squeeze_void_nr
_platon_squeeze_void_average_x
_platon_squeeze_void_average_y
_platon_squeeze_void_average_z
_platon_squeeze_void_volume
_platon_squeeze_void_count_electrons
_platon_squeeze_void_content
1 0.000 -0.024 0.000 2406 673 ' '
2 0.345 0.085 0.760 14 9 ' '
3 0.441 0.200 0.237 9 -1 ' '
4 0.472 0.754 0.470 9 0 ' '
5 0.528 0.246 0.530 9 0 ' '
6 0.559 0.800 0.762 9 -1 ' '
7 0.655 0.915 0.240 14 9 ' '
